data_1575932
loop_
_publ_author_name
'Pandey, Pragati'
'Keener, Megan'
'Rajeshkumar, Thayalan'
'Scopelliti, Rosario'
'Sienkiewicz, Andrzej'
'Zivkovic, Ivica'
'Maron, Laurent'
'Mazzanti, Marinella'

_publ_section_title
;
 Accessing homoleptic neutral and anionic five-coordinate Pr(iv) siloxide
 complexes.
;
_journal_issue 44
_journal_name_full 'Chemical science'
_journal_page_first 21056
_journal_page_last 21067
_journal_paper_doi 10.1039/d5sc05500h
_journal_volume 16
_journal_year 2025
_chemical_formula_moiety 'C90 H75 K O5 Pr Si5, 2(C7 H8)'
_chemical_formula_sum 'C104 H91 K O5 Pr Si5'
_chemical_formula_weight 1741.22
_space_group_crystal_system monoclinic
_space_group_IT_number 4
_space_group_name_Hall 'P 2yb'
_space_group_name_H-M_alt 'P 1 21 1'
_atom_sites_solution_hydrogens geom
_atom_sites_solution_primary dual
_audit_creation_date 2025-03-13
_audit_creation_method
;
Olex2 1.5
(compiled 2024.02.16 svn.r378c4104 for OlexSys, GUI svn.r6928)
;
_audit_update_record
;
2025-07-04 deposited with the CCDC.	2025-10-03 downloaded from the CCDC.
;
_cell_angle_alpha 90
_cell_angle_beta 113.9745(11)
_cell_angle_gamma 90
_cell_formula_units_Z 2
_cell_length_a 13.73996(12)
_cell_length_b 24.71494(17)
_cell_length_c 14.12364(13)
_cell_measurement_reflns_used 25703
_cell_measurement_temperature 139.99(10)
_cell_measurement_theta_max 72.7110
_cell_measurement_theta_min 3.3910
_cell_volume 4382.36(7)
_computing_cell_refinement 'CrysAlisPro 1.171.44.97a (Rigaku OD, 2025)'
_computing_data_collection 'CrysAlisPro system (CCD 44.98a 64-bit (release 07-03-2025))'
_computing_data_reduction 'CrysAlisPro 1.171.44.97a (Rigaku OD, 2025)'
_computing_molecular_graphics 'Olex2 1.5 (Dolomanov et al., 2009)'
_computing_publication_material 'Olex2 1.5 (Dolomanov et al., 2009)'
_computing_structure_refinement 'SHELXL 2019/3 (Sheldrick, 2015)'
_computing_structure_solution 'SHELXT  (Sheldrick, 2015)'
_diffrn_ambient_environment N~2~
_diffrn_ambient_temperature 139.99(10)
_diffrn_detector 'CCD plate'
_diffrn_detector_area_resol_mean 5.2817
_diffrn_detector_type AtlasS2
_diffrn_measured_fraction_theta_full 1.000
_diffrn_measured_fraction_theta_max 0.988
_diffrn_measurement_details
;
List of Runs (angles in degrees, time in seconds):

  # Type    Start    End  Width  t~exp~   \w     \q     \k     \f   Frames
#--------------------------------------------------------------------------
  1  \w      1.00  27.00   1.00    5.00    --  -40.66  75.00 122.00   26
  2  \w    -66.00 -13.00   1.00    5.00    --  -40.66  75.00 122.00   53
  3  \w     56.00  91.00   1.00   20.00    --  105.15 -75.00  -5.00   35
  4  \w    101.00 155.00   1.00   20.00    --  105.15  75.00 122.00   54
  5  \w   -103.00 -29.00   1.00    5.00    --  -40.66 -38.00-150.00   74
  6  \w   -113.00 -48.00   1.00    5.00    --  -40.66 -57.00-180.00   65
  7  \w    -86.00  -7.00   1.00    5.00    --  -40.66 125.00 -90.00   79
  8  \w    -19.00  65.00   1.00    5.00    --   40.66 -77.00 150.00   84
  9  \w     12.00  56.00   1.00    5.00    --   40.66 -75.00  -5.00   44
 10  \w      6.00  36.00   1.00    5.00    --   40.66 -99.00 -90.00   30
 11  \w     65.00 150.00   1.00   20.00    --  105.15-178.00  90.00   85
 12  \w     39.00  65.00   1.00   20.00    --  105.15-111.00-180.00   26
 13  \w    123.00 178.00   1.00   20.00    --  105.15  30.00-120.00   55
 14  \w     77.00 145.00   1.00   20.00    --  105.15  30.00 -90.00   68
 15  \w     37.00 109.00   1.00   20.00    --  105.15-111.00  90.00   72
 16  \w     76.00 176.00   1.00   20.00    --  105.15  61.00-180.00  100
 17  \w    145.00 171.00   1.00   20.00    --  105.15  77.00   0.00   26
 18  \w     24.00  90.00   1.00   20.00    --  105.15 -94.00 120.00   66
 19  \w     36.00 107.00   1.00   20.00    --  105.15 -30.00  60.00   71
 20  \w     78.00 177.00   1.00   20.00    --  105.15  15.00  90.00   99
 21  \w     36.00 120.00   1.00   20.00    --  105.15 -45.00-150.00   84
 22  \w    105.00 131.00   1.00   20.00    --  105.15  77.00-120.00   26
 23  \w     84.00 109.00   1.00   20.00    --  105.15  30.00-120.00   25
;
_diffrn_measurement_device 'four-circle diffractometer'
_diffrn_measurement_device_type 'SuperNova, Dual, Cu at home/near, AtlasS2'
_diffrn_measurement_method '\w scans'
_diffrn_orient_matrix_type 'CrysAlisPro convention (1999,Acta A55,543-557)'
_diffrn_orient_matrix_UB_11 -0.1033938000
_diffrn_orient_matrix_UB_12 0.0268939000
_diffrn_orient_matrix_UB_13 -0.0761145000
_diffrn_orient_matrix_UB_21 0.0661176000
_diffrn_orient_matrix_UB_22 0.0438186000
_diffrn_orient_matrix_UB_23 -0.0245422000
_diffrn_orient_matrix_UB_31 0.0031449000
_diffrn_orient_matrix_UB_32 -0.0353198000
_diffrn_orient_matrix_UB_33 -0.0885332000
_diffrn_radiation_monochromator mirror
_diffrn_radiation_probe x-ray
_diffrn_radiation_type 'Cu K\a'
_diffrn_radiation_wavelength 1.54184
_diffrn_reflns_av_R_equivalents 0.0406
_diffrn_reflns_av_unetI/netI 0.0510
_diffrn_reflns_Laue_measured_fraction_full 1.000
_diffrn_reflns_Laue_measured_fraction_max 0.988
_diffrn_reflns_limit_h_max 17
_diffrn_reflns_limit_h_min -17
_diffrn_reflns_limit_k_max 29
_diffrn_reflns_limit_k_min -30
_diffrn_reflns_limit_l_max 14
_diffrn_reflns_limit_l_min -17
_diffrn_reflns_number 35525
_diffrn_reflns_point_group_measured_fraction_full 0.999
_diffrn_reflns_point_group_measured_fraction_max 0.972
_diffrn_reflns_theta_full 67.684
_diffrn_reflns_theta_max 72.813
_diffrn_reflns_theta_min 3.425
_diffrn_source 'micro-focus sealed X-ray tube'
_diffrn_source_type 'SuperNova (Cu) X-ray Source'
_exptl_absorpt_coefficient_mu 5.768
_exptl_absorpt_correction_T_max 1.000
_exptl_absorpt_correction_T_min 0.533
_exptl_absorpt_correction_type gaussian
_exptl_absorpt_process_details
;
CrysAlisPro 1.171.44.97a (Rigaku Oxford Diffraction, 2025)
Numerical absorption correction based on gaussian integration over
a multifaceted crystal model
Empirical absorption correction using spherical harmonics,
implemented in SCALE3 ABSPACK scaling algorithm.
;
_exptl_crystal_colour 'clear intense red'
_exptl_crystal_density_diffrn 1.320
_exptl_crystal_description plate
_exptl_crystal_F_000 1806
_exptl_crystal_size_max 0.222
_exptl_crystal_size_mid 0.14
_exptl_crystal_size_min 0.103
_refine_diff_density_max 1.838
_refine_diff_density_min -1.295
_refine_diff_density_rms 0.095
_refine_ls_abs_structure_details
;
 Flack x determined using 7568 quotients [(I+)-(I-)]/[(I+)+(I-)]
 (Parsons, Flack and Wagner, Acta Cryst. B69 (2013) 249-259).
;
_refine_ls_abs_structure_Flack 0.0095(16)
_refine_ls_extinction_method none
_refine_ls_goodness_of_fit_ref 1.163
_refine_ls_hydrogen_treatment constr
_refine_ls_matrix_type full
_refine_ls_number_parameters 1047
_refine_ls_number_reflns 16970
_refine_ls_number_restraints 1
_refine_ls_restrained_S_all 1.163
_refine_ls_R_factor_all 0.0460
_refine_ls_R_factor_gt 0.0456
_refine_ls_shift/su_max 0.000
_refine_ls_shift/su_mean 0.000
_refine_ls_structure_factor_coef Fsqd
_refine_ls_weighting_details 'w=1/[\s^2^(Fo^2^)+(0.0170P)^2^+12.6685P] where P=(Fo^2^+2Fc^2^)/3'
_refine_ls_weighting_scheme calc
_refine_ls_wR_factor_gt 0.1153
_refine_ls_wR_factor_ref 0.1155
_reflns_Friedel_coverage 0.922
_reflns_Friedel_fraction_full 0.998
_reflns_Friedel_fraction_max 0.956
_reflns_number_gt 16786
_reflns_number_total 16970
_reflns_threshold_expression 'I > 2\s(I)'
_cod_data_source_file d5sc05500h2.cif
_cod_data_source_block pp367
_cod_depositor_comments 'Adding full bibliography for 1575928--1575935.cif.'
_cod_database_code 1575932
_shelx_shelxl_version_number 2019/3
_chemical_oxdiff_formula 'C104 H91 O5 Si5 K1 Pr1'
_chemical_oxdiff_usercomment 'CSD: WUJLUJ'
_shelx_space_group_comment
;
The symmetry employed for this shelxl refinement is uniquely defined
by the following loop, which should always be used as a source of
symmetry information in preference to the above space-group names.
They are only intended as comments.
;
_shelx_estimated_absorpt_t_max 0.588
_shelx_estimated_absorpt_t_min 0.361
_diffrn_oxdiff_digest_od_ed
;

;
_olex2_refinement_description
;
1. Fixed Uiso
 At 1.2 times of:
  All C(H) groups
 At 1.5 times of:
  All C(H,H,H) groups
2.a Aromatic/amide H refined with riding coordinates:
 C2(H2), C3(H3), C4(H4), C5(H5), C6(H6), C8(H8), C9(H9), C10(H10), C11(H11),
 C12(H12), C14(H14), C15(H15), C16(H16), C17(H17), C18(H18), C20(H20), C21(H21),
  C22(H22), C23(H23), C24(H24), C26(H26), C27(H27), C28(H28), C29(H29),
 C30(H30), C32(H32), C33(H33), C34(H34), C35(H35), C36(H36), C38(H38), C39(H39),
  C40(H40), C41(H41), C42(H42), C44(H44), C45(H45), C46(H46), C47(H47),
 C48(H48), C50(H50), C51(H51), C52(H52), C53(H53), C54(H54), C56(H56), C57(H57),
  C58(H58), C59(H59), C60(H60), C62(H62), C63(H63), C64(H64), C65(H65),
 C66(H66), C68(H68), C69(H69), C70(H70), C71(H71), C72(H72), C74(H74), C75(H75),
  C76(H76), C77(H77), C78(H78), C80(H80), C81(H81), C82(H82), C83(H83),
 C84(H84), C86(H86), C87(H87), C88(H88), C89(H89), C90(H90), C92(H92), C93(H93),
  C94(H94), C95(H95), C96(H96), C99(H99), C100(H100), C101(H101), C102(H102),
 C103(H103)
2.b Idealised Me refined as rotating group:
 C97(H97A,H97B,H97C), C104(H10A,H10B,H10C)
;
_olex2_date_sample_data_collection 2025-03-12
_olex2_submission_special_instructions 'No special instructions were received'
_oxdiff_exptl_absorpt_empirical_details
;
Empirical correction (ABSPACK) includes:
- Absorption correction using spherical harmonics
- Frame scaling
- Detector area scaling
- B-factor correction
;
_oxdiff_exptl_absorpt_empirical_full_max 1.954
_oxdiff_exptl_absorpt_empirical_full_min 0.444

loop_
_space_group_symop_operation_xyz
'x, y, z'
'-x, y+1/2, -z'

loop_
_atom_site_label
_atom_site_type_symbol
_atom_site_fract_x
_atom_site_fract_y
_atom_site_fract_z
_atom_site_U_iso_or_equiv
_atom_site_adp_type
_atom_site_occupancy
_atom_site_site_symmetry_order
_atom_site_calc_flag
_atom_site_refinement_flags_posn
_atom_site_refinement_flags_adp
_atom_site_refinement_flags_occupancy
_atom_site_disorder_assembly
_atom_site_disorder_group
Pr1 Pr 0.14126(3) 0.51202(2) 0.54541(2) 0.01680(9) Uani 1 1 d . . . . .
K1 K -0.09209(16) 0.41505(7) 0.42619(14) 0.0333(4) Uani 1 1 d . . . . .
Si1 Si -0.04862(15) 0.48993(8) 0.66472(15) 0.0227(4) Uani 1 1 d . . . . .
Si2 Si -0.09208(15) 0.53787(8) 0.29018(14) 0.0214(4) Uani 1 1 d . . . . .
Si3 Si 0.22811(16) 0.39451(8) 0.43736(15) 0.0235(4) Uani 1 1 d . . . . .
Si4 Si 0.35304(15) 0.48967(8) 0.80951(14) 0.0206(4) Uani 1 1 d . . . . .
Si5 Si 0.25995(15) 0.64256(8) 0.51417(15) 0.0218(4) Uani 1 1 d . . . . .
O1 O 0.0247(4) 0.4819(2) 0.6005(4) 0.0269(11) Uani 1 1 d . . . . .
O2 O 0.0030(4) 0.5136(3) 0.3917(3) 0.0281(10) Uani 1 1 d . . . . .
O3 O 0.2045(5) 0.4453(2) 0.4976(5) 0.0326(13) Uani 1 1 d . . . . .
O4 O 0.2579(4) 0.5089(3) 0.7021(3) 0.0271(10) Uani 1 1 d . . . . .
O5 O 0.1920(5) 0.5901(2) 0.5206(4) 0.0285(12) Uani 1 1 d . . . . .
C1 C -0.1788(6) 0.4552(3) 0.5885(6) 0.0257(15) Uani 1 1 d . . . . .
C2 C -0.1883(7) 0.3995(4) 0.6038(6) 0.0351(18) Uani 1 1 d . . . . .
H2 H -0.133020 0.381564 0.659171 0.042 Uiso 1 1 calc R U . . .
C3 C -0.2762(8) 0.3705(4) 0.5400(7) 0.046(2) Uani 1 1 d . . . . .
H3 H -0.279235 0.332583 0.549157 0.055 Uiso 1 1 calc R U . . .
C4 C -0.3594(8) 0.3964(5) 0.4633(7) 0.049(2) Uani 1 1 d . . . . .
H4 H -0.420727 0.376422 0.420767 0.058 Uiso 1 1 calc R U . . .
C5 C -0.3544(8) 0.4509(5) 0.4478(8) 0.051(2) Uani 1 1 d . . . . .
H5 H -0.412347 0.468733 0.394844 0.061 Uiso 1 1 calc R U . . .
C6 C -0.2641(7) 0.4802(4) 0.5099(7) 0.0377(19) Uani 1 1 d . . . . .
H6 H -0.260946 0.517894 0.498151 0.045 Uiso 1 1 calc R U . . .
C7 C 0.0084(6) 0.4566(3) 0.7948(6) 0.0250(15) Uani 1 1 d . . . . .
C8 C 0.0683(6) 0.4092(3) 0.8141(7) 0.0313(17) Uani 1 1 d . . . . .
H8 H 0.085065 0.393838 0.760915 0.038 Uiso 1 1 calc R U . . .
C9 C 0.1038(7) 0.3840(4) 0.9109(7) 0.040(2) Uani 1 1 d . . . . .
H9 H 0.143352 0.351330 0.922799 0.048 Uiso 1 1 calc R U . . .
C10 C 0.0817(7) 0.4064(4) 0.9885(7) 0.039(2) Uani 1 1 d . . . . .
H10 H 0.107064 0.389232 1.054365 0.047 Uiso 1 1 calc R U . . .
C11 C 0.0237(7) 0.4531(4) 0.9727(6) 0.0373(19) Uani 1 1 d . . . . .
H11 H 0.008588 0.468208 1.027091 0.045 Uiso 1 1 calc R U . . .
C12 C -0.0131(6) 0.4783(3) 0.8761(6) 0.0293(16) Uani 1 1 d . . . . .
H12 H -0.053398 0.510764 0.865147 0.035 Uiso 1 1 calc R U . . .
C13 C -0.0644(6) 0.5628(3) 0.6872(6) 0.0272(16) Uani 1 1 d . . . . .
C14 C -0.1560(7) 0.5857(3) 0.6930(6) 0.0301(16) Uani 1 1 d . . . . .
H14 H -0.217454 0.563644 0.676288 0.036 Uiso 1 1 calc R U . . .
C15 C -0.1600(7) 0.6384(4) 0.7219(7) 0.0378(19) Uani 1 1 d . . . . .
H15 H -0.223004 0.652023 0.725740 0.045 Uiso 1 1 calc R U . . .
C16 C -0.0726(8) 0.6718(4) 0.7453(7) 0.039(2) Uani 1 1 d . . . . .
H16 H -0.074476 0.708071 0.766668 0.047 Uiso 1 1 calc R U . . .
C17 C 0.0183(7) 0.6516(4) 0.7372(7) 0.039(2) Uani 1 1 d . . . . .
H17 H 0.077763 0.674623 0.750469 0.047 Uiso 1 1 calc R U . . .
C18 C 0.0222(6) 0.5986(3) 0.7101(6) 0.0321(17) Uani 1 1 d . . . . .
H18 H 0.085650 0.585486 0.706674 0.038 Uiso 1 1 calc R U . . .
C19 C -0.1971(6) 0.4848(3) 0.2289(5) 0.0243(14) Uani 1 1 d . . . . .
C20 C -0.1753(7) 0.4394(4) 0.1831(6) 0.0355(18) Uani 1 1 d . . . . .
H20 H -0.107276 0.435858 0.181272 0.043 Uiso 1 1 calc R U . . .
C21 C -0.2518(9) 0.3984(4) 0.1393(7) 0.046(2) Uani 1 1 d . . . . .
H21 H -0.236171 0.367962 0.106895 0.055 Uiso 1 1 calc R U . . .
C22 C -0.3513(8) 0.4032(4) 0.1444(7) 0.044(2) Uani 1 1 d . . . . .
H22 H -0.402107 0.374928 0.118717 0.052 Uiso 1 1 calc R U . . .
C23 C -0.3746(8) 0.4473(4) 0.1849(8) 0.045(2) Uani 1 1 d . . . . .
H23 H -0.444281 0.451395 0.182539 0.054 Uiso 1 1 calc R U . . .
C24 C -0.2988(6) 0.4877(4) 0.2309(7) 0.0356(18) Uani 1 1 d . . . . .
H24 H -0.315910 0.517413 0.263889 0.043 Uiso 1 1 calc R U . . .
C25 C -0.0515(6) 0.5618(3) 0.1859(6) 0.0231(14) Uani 1 1 d . . . . .
C26 C -0.1214(6) 0.5576(3) 0.0816(6) 0.0301(16) Uani 1 1 d . . . . .
H26 H -0.185427 0.537531 0.063265 0.036 Uiso 1 1 calc R U . . .
C27 C -0.0993(7) 0.5822(4) 0.0043(6) 0.0331(18) Uani 1 1 d . . . . .
H27 H -0.148416 0.579243 -0.066002 0.040 Uiso 1 1 calc R U . . .
C28 C -0.0056(7) 0.6111(3) 0.0297(7) 0.0360(19) Uani 1 1 d . . . . .
H28 H 0.010002 0.627847 -0.023113 0.043 Uiso 1 1 calc R U . . .
C29 C 0.0651(7) 0.6153(4) 0.1323(7) 0.0358(19) Uani 1 1 d . . . . .
H29 H 0.129296 0.635132 0.149861 0.043 Uiso 1 1 calc R U . . .
C30 C 0.0431(6) 0.5907(3) 0.2108(6) 0.0299(16) Uani 1 1 d . . . . .
H30 H 0.092624 0.593614 0.281006 0.036 Uiso 1 1 calc R U . . .
C31 C -0.1594(6) 0.5965(3) 0.3234(6) 0.0256(15) Uani 1 1 d . . . . .
C32 C -0.2381(7) 0.6258(3) 0.2453(7) 0.0342(18) Uani 1 1 d . . . . .
H32 H -0.257795 0.615345 0.175188 0.041 Uiso 1 1 calc R U . . .
C33 C -0.2884(8) 0.6695(4) 0.2663(8) 0.043(2) Uani 1 1 d . . . . .
H33 H -0.342042 0.688611 0.211505 0.051 Uiso 1 1 calc R U . . .
C34 C -0.2598(9) 0.6853(4) 0.3687(8) 0.044(2) Uani 1 1 d . . . . .
H34 H -0.293592 0.715680 0.383639 0.053 Uiso 1 1 calc R U . . .
C35 C -0.1821(8) 0.6570(4) 0.4494(8) 0.043(2) Uani 1 1 d . . . . .
H35 H -0.161759 0.668026 0.519224 0.051 Uiso 1 1 calc R U . . .
C36 C -0.1349(7) 0.6123(4) 0.4258(7) 0.0343(19) Uani 1 1 d . . . . .
H36 H -0.084566 0.591813 0.480831 0.041 Uiso 1 1 calc R U . . .
C37 C 0.1112(7) 0.3474(3) 0.4008(6) 0.0287(16) Uani 1 1 d . . . . .
C38 C 0.0884(8) 0.3243(4) 0.4782(8) 0.042(2) Uani 1 1 d . . . . .
H38 H 0.134805 0.331025 0.548403 0.050 Uiso 1 1 calc R U . . .
C39 C 0.0007(9) 0.2918(4) 0.4574(9) 0.050(2) Uani 1 1 d . . . . .
H39 H -0.011488 0.276034 0.512896 0.060 Uiso 1 1 calc R U . . .
C40 C -0.0692(8) 0.2820(4) 0.3571(9) 0.048(2) Uani 1 1 d . . . . .
H40 H -0.130616 0.260347 0.342758 0.057 Uiso 1 1 calc R U . . .
C41 C -0.0488(9) 0.3042(4) 0.2770(8) 0.045(2) Uani 1 1 d . . . . .
H41 H -0.095767 0.297120 0.207170 0.054 Uiso 1 1 calc R U . . .
C42 C 0.0395(7) 0.3367(4) 0.2978(7) 0.0344(18) Uani 1 1 d . . . . .
H42 H 0.052062 0.352041 0.242097 0.041 Uiso 1 1 calc R U . . .
C43 C 0.2519(6) 0.4189(3) 0.3244(6) 0.0248(15) Uani 1 1 d . . . . .
C44 C 0.2040(7) 0.4658(3) 0.2689(6) 0.0291(16) Uani 1 1 d . . . . .
H44 H 0.152200 0.483956 0.285818 0.035 Uiso 1 1 calc R U . . .
C45 C 0.2290(7) 0.4865(3) 0.1909(7) 0.0348(18) Uani 1 1 d . . . . .
H45 H 0.193824 0.517961 0.154307 0.042 Uiso 1 1 calc R U . . .
C46 C 0.3063(7) 0.4610(3) 0.1657(6) 0.0323(17) Uani 1 1 d . . . . .
H46 H 0.326107 0.475496 0.113853 0.039 Uiso 1 1 calc R U . . .
C47 C 0.3532(7) 0.4142(3) 0.2179(7) 0.0332(17) Uani 1 1 d . . . . .
H47 H 0.403931 0.395876 0.199689 0.040 Uiso 1 1 calc R U . . .
C48 C 0.3286(6) 0.3937(3) 0.2944(7) 0.0313(17) Uani 1 1 d . . . . .
H48 H 0.363266 0.361754 0.329130 0.038 Uiso 1 1 calc R U . . .
C49 C 0.3517(6) 0.3584(3) 0.5233(6) 0.0255(15) Uani 1 1 d . . . . .
C50 C 0.3658(7) 0.3033(3) 0.5188(6) 0.0319(17) Uani 1 1 d . . . . .
H50 H 0.308033 0.281346 0.475610 0.038 Uiso 1 1 calc R U . . .
C51 C 0.4654(8) 0.2792(4) 0.5777(8) 0.042(2) Uani 1 1 d . . . . .
H51 H 0.475166 0.241417 0.572203 0.050 Uiso 1 1 calc R U . . .
C52 C 0.5479(7) 0.3104(4) 0.6429(7) 0.040(2) Uani 1 1 d . . . . .
H52 H 0.614298 0.294201 0.684550 0.049 Uiso 1 1 calc R U . . .
C53 C 0.5344(8) 0.3654(4) 0.6478(7) 0.042(2) Uani 1 1 d . . . . .
H53 H 0.592310 0.387089 0.691650 0.051 Uiso 1 1 calc R U . . .
C54 C 0.4370(7) 0.3896(3) 0.5895(6) 0.0319(17) Uani 1 1 d . . . . .
H54 H 0.428412 0.427497 0.594640 0.038 Uiso 1 1 calc R U . . .
C55 C 0.3390(5) 0.4168(3) 0.8400(6) 0.0231(14) Uani 1 1 d . . . . .
C56 C 0.3006(7) 0.3779(3) 0.7611(6) 0.0293(17) Uani 1 1 d . . . . .
H56 H 0.278638 0.389241 0.691194 0.035 Uiso 1 1 calc R U . . .
C57 C 0.2936(8) 0.3245(4) 0.7811(7) 0.0354(19) Uani 1 1 d . . . . .
H57 H 0.266315 0.299212 0.725879 0.042 Uiso 1 1 calc R U . . .
C58 C 0.3273(7) 0.3070(3) 0.8851(7) 0.0366(19) Uani 1 1 d . . . . .
H58 H 0.323233 0.269835 0.899975 0.044 Uiso 1 1 calc R U . . .
C59 C 0.3662(7) 0.3441(4) 0.9648(7) 0.0355(18) Uani 1 1 d . . . . .
H59 H 0.389238 0.332799 1.034832 0.043 Uiso 1 1 calc R U . . .
C60 C 0.3712(6) 0.3984(3) 0.9409(6) 0.0276(16) Uani 1 1 d . . . . .
H60 H 0.397636 0.423868 0.995952 0.033 Uiso 1 1 calc R U . . .
C61 C 0.4853(5) 0.4955(3) 0.8007(5) 0.0208(14) Uani 1 1 d . . . . .
C62 C 0.4953(6) 0.5227(3) 0.7184(6) 0.035(2) Uani 1 1 d . . . . .
H62 H 0.435243 0.540559 0.668219 0.043 Uiso 1 1 calc R U . . .
C63 C 0.5922(7) 0.5240(4) 0.7092(8) 0.047(3) Uani 1 1 d . . . . .
H63 H 0.597862 0.541454 0.651761 0.057 Uiso 1 1 calc R U . . .
C64 C 0.6805(7) 0.4996(4) 0.7846(8) 0.046(2) Uani 1 1 d . . . . .
H64 H 0.747018 0.500973 0.778929 0.055 Uiso 1 1 calc R U . . .
C65 C 0.6735(6) 0.4736(3) 0.8667(7) 0.0337(18) Uani 1 1 d . . . . .
H65 H 0.734819 0.457407 0.918350 0.040 Uiso 1 1 calc R U . . .
C66 C 0.5754(6) 0.4711(3) 0.8741(6) 0.0273(15) Uani 1 1 d . . . . .
H66 H 0.570083 0.452239 0.930511 0.033 Uiso 1 1 calc R U . . .
C67 C 0.3537(6) 0.5320(3) 0.9198(5) 0.0230(14) Uani 1 1 d . . . . .
C68 C 0.2565(7) 0.5460(3) 0.9246(6) 0.0313(17) Uani 1 1 d . . . . .
H68 H 0.191588 0.533793 0.871746 0.038 Uiso 1 1 calc R U . . .
C69 C 0.2534(8) 0.5773(4) 1.0048(7) 0.039(2) Uani 1 1 d . . . . .
H69 H 0.186851 0.586797 1.005907 0.047 Uiso 1 1 calc R U . . .
C70 C 0.3458(8) 0.5945(4) 1.0822(7) 0.039(2) Uani 1 1 d . . . . .
H70 H 0.343146 0.616139 1.136749 0.047 Uiso 1 1 calc R U . . .
C71 C 0.4422(8) 0.5810(4) 1.0822(6) 0.0368(19) Uani 1 1 d . . . . .
H71 H 0.506159 0.592591 1.137177 0.044 Uiso 1 1 calc R U . . .
C72 C 0.4467(6) 0.5501(3) 1.0017(6) 0.0282(16) Uani 1 1 d . . . . .
H72 H 0.514147 0.541069 1.002227 0.034 Uiso 1 1 calc R U . . .
C73 C 0.1753(6) 0.6880(3) 0.4058(6) 0.0244(15) Uani 1 1 d . . . . .
C74 C 0.0664(6) 0.6942(3) 0.3821(6) 0.0300(17) Uani 1 1 d . . . . .
H74 H 0.035484 0.674650 0.420928 0.036 Uiso 1 1 calc R U . . .
C75 C 0.0029(8) 0.7283(4) 0.3031(7) 0.043(2) Uani 1 1 d . . . . .
H75 H -0.070849 0.732031 0.287503 0.052 Uiso 1 1 calc R U . . .
C76 C 0.0492(8) 0.7572(4) 0.2466(7) 0.044(2) Uani 1 1 d . . . . .
H76 H 0.006499 0.781084 0.193021 0.052 Uiso 1 1 calc R U . . .
C77 C 0.1543(8) 0.7516(4) 0.2674(7) 0.044(2) Uani 1 1 d . . . . .
H77 H 0.184622 0.771152 0.228106 0.053 Uiso 1 1 calc R U . . .
C78 C 0.2177(7) 0.7170(4) 0.3466(6) 0.0348(18) Uani 1 1 d . . . . .
H78 H 0.291090 0.713137 0.360540 0.042 Uiso 1 1 calc R U . . .
C79 C 0.3037(6) 0.6825(3) 0.6374(6) 0.0241(14) Uani 1 1 d . . . . .
C80 C 0.3306(7) 0.7371(3) 0.6408(6) 0.0301(16) Uani 1 1 d . . . . .
H80 H 0.328503 0.754108 0.579720 0.036 Uiso 1 1 calc R U . . .
C81 C 0.3604(8) 0.7672(4) 0.7315(7) 0.039(2) Uani 1 1 d . . . . .
H81 H 0.380012 0.804164 0.732725 0.047 Uiso 1 1 calc R U . . .
C82 C 0.3611(8) 0.7428(4) 0.8199(7) 0.041(2) Uani 1 1 d . . . . .
H82 H 0.380207 0.763308 0.881666 0.049 Uiso 1 1 calc R U . . .
C83 C 0.3348(7) 0.6894(4) 0.8193(6) 0.0360(19) Uani 1 1 d . . . . .
H83 H 0.335484 0.672988 0.880485 0.043 Uiso 1 1 calc R U . . .
C84 C 0.3069(6) 0.6590(3) 0.7290(6) 0.0282(16) Uani 1 1 d . . . . .
H84 H 0.289678 0.621840 0.729381 0.034 Uiso 1 1 calc R U . . .
C85 C 0.3770(7) 0.6226(3) 0.4862(6) 0.0291(16) Uani 1 1 d . . . . .
C86 C 0.3646(8) 0.5820(5) 0.4134(9) 0.053(3) Uani 1 1 d . . . . .
H86 H 0.300216 0.561884 0.386446 0.064 Uiso 1 1 calc R U . . .
C87 C 0.4449(9) 0.5702(6) 0.3788(9) 0.063(3) Uani 1 1 d . . . . .
H87 H 0.433012 0.544642 0.324966 0.076 Uiso 1 1 calc R U . . .
C88 C 0.5430(8) 0.5970(5) 0.4258(8) 0.047(2) Uani 1 1 d . . . . .
H88 H 0.599522 0.588693 0.405737 0.057 Uiso 1 1 calc R U . . .
C89 C 0.5568(7) 0.6341(4) 0.4983(7) 0.038(2) Uani 1 1 d . . . . .
H89 H 0.623592 0.651863 0.529823 0.046 Uiso 1 1 calc R U . . .
C90 C 0.4761(7) 0.6473(4) 0.5289(7) 0.0347(18) Uani 1 1 d . . . . .
H90 H 0.488939 0.674227 0.580633 0.042 Uiso 1 1 calc R U . . .
C91 C 0.3078(7) 0.7681(4) 1.0728(7) 0.039(2) Uani 1 1 d . . . . .
C92 C 0.2243(8) 0.7333(4) 1.0217(7) 0.041(2) Uani 1 1 d . . . . .
H92 H 0.238857 0.697254 1.008213 0.049 Uiso 1 1 calc R U . . .
C93 C 0.1198(8) 0.7502(4) 0.9898(7) 0.042(2) Uani 1 1 d . . . . .
H93 H 0.063439 0.725598 0.954506 0.051 Uiso 1 1 calc R U . . .
C94 C 0.0972(7) 0.8013(4) 1.0084(7) 0.039(2) Uani 1 1 d . . . . .
H94 H 0.025260 0.812641 0.986518 0.047 Uiso 1 1 calc R U . . .
C95 C 0.1799(8) 0.8372(4) 1.0597(7) 0.040(2) Uani 1 1 d . . . . .
H95 H 0.164331 0.873070 1.073451 0.048 Uiso 1 1 calc R U . . .
C96 C 0.2840(8) 0.8210(4) 1.0907(7) 0.040(2) Uani 1 1 d . . . . .
H96 H 0.340081 0.845925 1.124422 0.048 Uiso 1 1 calc R U . . .
C97 C 0.4216(8) 0.7485(6) 1.1111(9) 0.058(3) Uani 1 1 d . . . . .
H97A H 0.440184 0.728757 1.176324 0.087 Uiso 1 1 calc R U . . .
H97B H 0.469332 0.779561 1.122550 0.087 Uiso 1 1 calc R U . . .
H97C H 0.428960 0.724415 1.059275 0.087 Uiso 1 1 calc R U . . .
C98 C 0.6687(7) 0.6829(4) 0.9084(7) 0.0353(18) Uani 1 1 d . . . . .
C99 C 0.6193(8) 0.7066(4) 0.8102(7) 0.042(2) Uani 1 1 d . . . . .
H99 H 0.551243 0.694255 0.763414 0.050 Uiso 1 1 calc R U . . .
C100 C 0.6687(10) 0.7474(5) 0.7815(9) 0.056(3) Uani 1 1 d . . . . .
H100 H 0.634372 0.763190 0.714776 0.067 Uiso 1 1 calc R U . . .
C101 C 0.7688(10) 0.7661(4) 0.8485(11) 0.060(3) Uani 1 1 d . . . . .
H101 H 0.803180 0.794186 0.827764 0.072 Uiso 1 1 calc R U . . .
C102 C 0.8164(8) 0.7432(4) 0.9447(10) 0.052(3) Uani 1 1 d . . . . .
H102 H 0.884068 0.755998 0.991635 0.062 Uiso 1 1 calc R U . . .
C103 C 0.7683(7) 0.7023(4) 0.9740(7) 0.0381(19) Uani 1 1 d . . . . .
H103 H 0.803586 0.686720 1.040834 0.046 Uiso 1 1 calc R U . . .
C104 C 0.6155(8) 0.6372(5) 0.9390(8) 0.050(2) Uani 1 1 d . . . . .
H10A H 0.584717 0.650683 0.986049 0.075 Uiso 1 1 calc R U . . .
H10B H 0.668128 0.609038 0.973957 0.075 Uiso 1 1 calc R U . . .
H10C H 0.558907 0.621964 0.876918 0.075 Uiso 1 1 calc R U . . .

loop_
_atom_site_aniso_label
_atom_site_aniso_U_11
_atom_site_aniso_U_22
_atom_site_aniso_U_33
_atom_site_aniso_U_23
_atom_site_aniso_U_13
_atom_site_aniso_U_12
Pr1 0.01522(15) 0.01798(15) 0.01546(15) 0.00055(17) 0.00444(11) -0.00011(17)
K1 0.0428(10) 0.0307(9) 0.0243(8) -0.0010(7) 0.0116(7) -0.0052(8)
Si1 0.0188(9) 0.0279(9) 0.0245(9) -0.0012(8) 0.0120(8) -0.0036(7)
Si2 0.0184(9) 0.0265(9) 0.0146(8) 0.0007(7) 0.0017(7) 0.0006(7)
Si3 0.0262(10) 0.0247(9) 0.0227(10) 0.0021(8) 0.0133(8) 0.0050(8)
Si4 0.0184(8) 0.0245(8) 0.0159(8) 0.0016(7) 0.0037(7) -0.0026(7)
Si5 0.0230(9) 0.0219(9) 0.0179(9) 0.0014(7) 0.0056(7) -0.0029(7)
O1 0.021(2) 0.037(3) 0.028(3) 0.000(2) 0.016(2) -0.005(2)
O2 0.023(2) 0.034(2) 0.019(2) 0.004(3) 0.0004(18) 0.002(3)
O3 0.040(3) 0.037(3) 0.027(3) 0.008(2) 0.019(3) 0.012(3)
O4 0.023(2) 0.032(3) 0.019(2) 0.003(3) 0.0014(18) -0.001(3)
O5 0.034(3) 0.027(3) 0.022(3) 0.002(2) 0.009(2) -0.006(2)
C1 0.024(4) 0.034(4) 0.022(4) -0.004(3) 0.013(3) -0.003(3)
C2 0.036(4) 0.038(5) 0.026(4) -0.002(3) 0.007(3) -0.008(4)
C3 0.045(5) 0.048(5) 0.037(5) -0.004(4) 0.008(4) -0.022(4)
C4 0.035(5) 0.067(7) 0.035(5) -0.004(5) 0.006(4) -0.025(5)
C5 0.031(5) 0.063(7) 0.042(5) 0.002(5) -0.001(4) -0.008(4)
C6 0.028(4) 0.040(5) 0.039(5) -0.001(4) 0.008(4) -0.002(4)
C7 0.017(3) 0.030(4) 0.028(4) 0.000(3) 0.008(3) -0.005(3)
C8 0.025(4) 0.034(4) 0.035(4) -0.004(3) 0.012(3) -0.001(3)
C9 0.025(4) 0.030(4) 0.049(5) 0.009(4) -0.002(4) -0.001(3)
C10 0.033(4) 0.048(5) 0.028(4) 0.008(4) 0.003(3) -0.011(4)
C11 0.037(4) 0.050(5) 0.021(4) 0.005(4) 0.008(3) -0.001(4)
C12 0.028(4) 0.036(4) 0.027(4) -0.002(3) 0.015(3) 0.000(3)
C13 0.031(4) 0.034(4) 0.019(3) 0.004(3) 0.013(3) -0.001(3)
C14 0.030(4) 0.032(4) 0.027(4) 0.007(3) 0.011(3) 0.002(3)
C15 0.042(5) 0.037(5) 0.036(5) 0.006(4) 0.017(4) 0.010(4)
C16 0.048(5) 0.033(4) 0.035(5) -0.005(4) 0.013(4) 0.005(4)
C17 0.036(5) 0.033(4) 0.041(5) -0.004(4) 0.009(4) -0.007(4)
C18 0.026(4) 0.035(4) 0.032(4) -0.003(3) 0.008(3) -0.002(3)
C19 0.022(3) 0.029(4) 0.020(3) 0.007(3) 0.007(3) 0.003(3)
C20 0.037(4) 0.041(5) 0.023(4) 0.000(3) 0.006(3) 0.001(4)
C21 0.064(6) 0.029(4) 0.032(5) -0.001(4) 0.004(4) -0.004(4)
C22 0.042(5) 0.042(5) 0.028(4) 0.012(4) -0.005(4) -0.019(4)
C23 0.031(5) 0.048(6) 0.051(6) 0.009(5) 0.012(4) -0.013(4)
C24 0.025(4) 0.036(4) 0.042(5) 0.000(4) 0.009(4) -0.003(3)
C25 0.025(4) 0.027(4) 0.020(3) 0.000(3) 0.012(3) 0.004(3)
C26 0.023(4) 0.035(4) 0.030(4) -0.001(3) 0.009(3) 0.003(3)
C27 0.034(4) 0.039(5) 0.023(4) 0.001(3) 0.008(3) 0.008(3)
C28 0.048(5) 0.034(4) 0.040(5) 0.005(4) 0.032(4) 0.009(4)
C29 0.035(4) 0.035(4) 0.045(5) -0.009(4) 0.023(4) -0.005(3)
C30 0.027(4) 0.032(4) 0.030(4) -0.008(3) 0.011(3) -0.002(3)
C31 0.025(4) 0.026(4) 0.025(4) 0.001(3) 0.009(3) -0.003(3)
C32 0.036(4) 0.032(4) 0.032(4) 0.004(3) 0.011(4) 0.005(3)
C33 0.043(5) 0.035(5) 0.053(6) 0.012(4) 0.022(4) 0.014(4)
C34 0.065(6) 0.031(4) 0.059(6) -0.004(4) 0.049(6) -0.001(4)
C35 0.057(6) 0.045(5) 0.043(5) -0.008(4) 0.038(5) -0.005(4)
C36 0.037(5) 0.041(5) 0.032(4) -0.002(4) 0.022(4) -0.002(4)
C37 0.027(4) 0.029(4) 0.033(4) 0.000(3) 0.014(3) 0.002(3)
C38 0.044(5) 0.045(5) 0.040(5) 0.009(4) 0.022(4) 0.001(4)
C39 0.056(6) 0.048(6) 0.060(7) 0.009(5) 0.038(6) -0.004(5)
C40 0.039(5) 0.038(5) 0.071(7) -0.001(5) 0.027(5) -0.007(4)
C41 0.047(6) 0.040(5) 0.044(5) -0.013(4) 0.014(5) -0.007(4)
C42 0.038(4) 0.036(4) 0.036(4) 0.000(4) 0.022(4) 0.001(4)
C43 0.025(4) 0.027(4) 0.022(4) -0.003(3) 0.010(3) 0.001(3)
C44 0.035(4) 0.026(4) 0.031(4) 0.001(3) 0.017(3) 0.005(3)
C45 0.046(5) 0.026(4) 0.035(4) 0.002(3) 0.019(4) 0.004(4)
C46 0.043(5) 0.037(4) 0.022(4) -0.002(3) 0.019(4) -0.006(4)
C47 0.033(4) 0.035(4) 0.034(4) -0.007(3) 0.016(4) 0.001(3)
C48 0.027(4) 0.029(4) 0.040(5) 0.001(3) 0.016(4) 0.004(3)
C49 0.036(4) 0.026(4) 0.019(3) -0.001(3) 0.015(3) 0.005(3)
C50 0.032(4) 0.032(4) 0.032(4) 0.000(3) 0.013(3) 0.004(3)
C51 0.046(5) 0.035(5) 0.045(5) 0.008(4) 0.020(4) 0.014(4)
C52 0.034(4) 0.048(5) 0.037(5) 0.007(4) 0.013(4) 0.012(4)
C53 0.036(5) 0.049(5) 0.035(5) -0.002(4) 0.007(4) 0.003(4)
C54 0.040(4) 0.029(4) 0.026(4) -0.001(3) 0.012(3) 0.007(3)
C55 0.018(3) 0.026(4) 0.026(4) 0.000(3) 0.009(3) -0.004(3)
C56 0.035(4) 0.035(4) 0.020(4) -0.001(3) 0.013(3) 0.002(3)
C57 0.050(5) 0.031(4) 0.027(4) -0.007(3) 0.018(4) -0.004(4)
C58 0.046(5) 0.024(4) 0.043(5) 0.006(3) 0.022(4) 0.002(4)
C59 0.043(5) 0.035(4) 0.027(4) 0.008(3) 0.013(4) 0.001(4)
C60 0.030(4) 0.033(4) 0.017(3) 0.000(3) 0.007(3) -0.003(3)
C61 0.021(3) 0.024(3) 0.021(3) -0.002(2) 0.011(3) -0.003(2)
C62 0.030(4) 0.042(6) 0.031(4) 0.016(3) 0.008(3) -0.003(3)
C63 0.042(5) 0.062(7) 0.048(5) 0.023(5) 0.028(4) -0.004(4)
C64 0.030(4) 0.056(7) 0.057(6) 0.012(5) 0.022(4) -0.003(4)
C65 0.024(4) 0.037(4) 0.039(5) 0.001(4) 0.011(3) -0.002(3)
C66 0.028(4) 0.030(4) 0.023(4) 0.000(3) 0.009(3) -0.002(3)
C67 0.024(3) 0.022(3) 0.019(3) 0.007(3) 0.004(3) -0.001(3)
C68 0.027(4) 0.036(4) 0.031(4) 0.006(3) 0.012(3) 0.002(3)
C69 0.045(5) 0.039(5) 0.043(5) 0.011(4) 0.028(4) 0.012(4)
C70 0.057(6) 0.037(5) 0.028(4) -0.003(4) 0.023(4) 0.004(4)
C71 0.045(5) 0.039(5) 0.025(4) -0.005(3) 0.012(4) -0.006(4)
C72 0.022(4) 0.034(4) 0.027(4) -0.003(3) 0.008(3) -0.005(3)
C73 0.027(4) 0.020(3) 0.023(4) -0.004(3) 0.007(3) -0.005(3)
C74 0.026(4) 0.032(4) 0.031(4) 0.002(3) 0.012(3) 0.003(3)
C75 0.031(5) 0.050(6) 0.037(5) -0.008(4) 0.003(4) 0.005(4)
C76 0.051(6) 0.038(5) 0.027(4) 0.007(4) 0.000(4) 0.007(4)
C77 0.047(5) 0.043(5) 0.032(5) 0.017(4) 0.006(4) -0.006(4)
C78 0.030(4) 0.036(4) 0.031(4) 0.010(3) 0.005(3) -0.008(3)
C79 0.023(3) 0.026(4) 0.020(3) 0.003(3) 0.005(3) 0.002(3)
C80 0.034(4) 0.029(4) 0.024(4) 0.001(3) 0.008(3) -0.001(3)
C81 0.052(5) 0.028(4) 0.035(5) -0.005(4) 0.015(4) -0.004(4)
C82 0.040(5) 0.051(6) 0.028(4) -0.012(4) 0.009(4) 0.005(4)
C83 0.039(5) 0.048(5) 0.015(4) 0.001(3) 0.005(3) 0.002(4)
C84 0.027(4) 0.035(4) 0.022(4) 0.003(3) 0.009(3) 0.001(3)
C85 0.034(4) 0.031(4) 0.022(4) 0.002(3) 0.010(3) -0.001(3)
C86 0.031(5) 0.061(7) 0.062(7) -0.031(5) 0.012(5) -0.002(4)
C87 0.051(6) 0.088(9) 0.047(6) -0.034(6) 0.018(5) 0.013(6)
C88 0.034(5) 0.064(6) 0.042(5) -0.001(5) 0.015(4) 0.012(4)
C89 0.025(4) 0.045(5) 0.042(5) 0.011(4) 0.011(4) 0.004(4)
C90 0.034(4) 0.036(4) 0.028(4) -0.001(3) 0.007(3) -0.003(3)
C91 0.037(5) 0.055(6) 0.024(4) 0.004(4) 0.012(4) 0.004(4)
C92 0.050(5) 0.039(5) 0.034(5) -0.002(4) 0.017(4) 0.006(4)
C93 0.048(5) 0.040(5) 0.035(5) -0.008(4) 0.013(4) -0.011(4)
C94 0.035(5) 0.043(5) 0.040(5) 0.005(4) 0.015(4) 0.002(4)
C95 0.050(5) 0.031(4) 0.039(5) 0.008(4) 0.019(4) 0.001(4)
C96 0.045(5) 0.042(5) 0.030(4) 0.004(4) 0.013(4) -0.015(4)
C97 0.035(5) 0.088(9) 0.043(6) -0.001(6) 0.008(4) 0.006(5)
C98 0.032(4) 0.041(5) 0.032(4) 0.004(4) 0.011(4) 0.003(4)
C99 0.040(5) 0.047(5) 0.029(4) 0.005(4) 0.005(4) 0.003(4)
C100 0.061(7) 0.053(6) 0.056(7) 0.017(5) 0.025(6) 0.005(5)
C101 0.064(7) 0.038(5) 0.091(9) 0.003(6) 0.044(7) -0.002(5)
C102 0.036(5) 0.043(6) 0.075(8) -0.017(5) 0.020(5) -0.007(4)
C103 0.027(4) 0.046(5) 0.036(5) -0.006(4) 0.006(4) 0.003(4)
C104 0.039(5) 0.060(7) 0.044(6) 0.008(5) 0.011(4) -0.006(5)

loop_
_atom_type_symbol
_atom_type_description
_atom_type_scat_dispersion_real
_atom_type_scat_dispersion_imag
_atom_type_scat_source
C C 0.0181 0.0091 'International Tables Vol C Tables 4.2.6.8 and 6.1.1.4'
H H 0.0000 0.0000 'International Tables Vol C Tables 4.2.6.8 and 6.1.1.4'
K K 0.3868 1.0657 'International Tables Vol C Tables 4.2.6.8 and 6.1.1.4'
O O 0.0492 0.0322 'International Tables Vol C Tables 4.2.6.8 and 6.1.1.4'
Pr Pr -2.4164 10.2820 'International Tables Vol C Tables 4.2.6.8 and 6.1.1.4'
Si Si 0.2541 0.3302 'International Tables Vol C Tables 4.2.6.8 and 6.1.1.4'

loop_
_exptl_crystal_face_index_h
_exptl_crystal_face_index_k
_exptl_crystal_face_index_l
_exptl_crystal_face_perp_dist
-1 1 1 0.0519
-2 -2 -1 0.1079
1 2 1 0.0997
-1 -2 -1 0.1119
-2 -1 0 0.1108
2 -2 -1 0.0796
0 -1 -1 0.1080
-6 9 6 0.0536
2 1 2 0.0987
5 -9 -7 0.0823
-1 -2 1 0.0592
1 2 -1 0.0439
6 2 -9 0.0712
-7 3 8 0.0469
2 2 -1 0.0611
8 2 -7 0.0638
-1 -2 0 0.0911
6 -12 -1 0.0691
1 -2 2 0.0925
-1 -16 1 0.0637
-4 0 9 0.0627
3 12 -6 0.0656
4 5 -9 0.0757
-4 -14 4 0.0594
-2 -15 -1 0.0718
1 -2 -2 0.0915
-7 -9 4 0.0630
-3 14 3 0.0517
-1 11 -6 0.0825
0 16 0 0.0517
8 -4 -2 0.0745

loop_
_geom_angle_atom_site_label_1
_geom_angle_atom_site_label_2
_geom_angle_atom_site_label_3
_geom_angle
_geom_angle_site_symmetry_1
_geom_angle_site_symmetry_3
_geom_angle_publ_flag
O1 Pr1 K1 48.12(14) . . ?
O1 Pr1 O2 83.96(19) . . ?
O2 Pr1 K1 49.38(17) . . ?
O3 Pr1 K1 75.39(18) . . ?
O3 Pr1 O1 107.9(2) . . ?
O3 Pr1 O2 90.1(2) . . ?
O3 Pr1 O4 94.0(2) . . ?
O3 Pr1 O5 116.9(2) . . ?
O4 Pr1 K1 125.23(16) . . ?
O4 Pr1 O1 88.22(19) . . ?
O4 Pr1 O2 171.98(18) . . ?
O5 Pr1 K1 140.50(15) . . ?
O5 Pr1 O1 134.9(2) . . ?
O5 Pr1 O2 91.7(2) . . ?
O5 Pr1 O4 92.6(2) . . ?
O1 K1 O2 61.62(14) . . ?
O1 K1 C1 55.61(17) . . ?
O1 K1 C2 70.75(18) . . ?
O1 K1 C6 69.94(18) . . ?
O1 K1 C19 110.33(19) . . ?
O1 K1 C20 130.2(2) . . ?
O1 K1 C24 111.72(19) . . ?
O1 K1 C37 100.24(18) . . ?
O1 K1 C38 95.5(2) . . ?
O1 K1 C39 111.8(2) . . ?
O1 K1 C40 134.9(2) . . ?
O2 K1 C1 100.81(19) . . ?
O2 K1 C2 124.97(19) . . ?
O2 K1 C6 94.82(19) . . ?
O2 K1 C19 57.10(17) . . ?
O2 K1 C20 69.57(19) . . ?
O2 K1 C24 73.53(17) . . ?
O2 K1 C37 87.10(18) . . ?
O2 K1 C38 105.5(2) . . ?
O2 K1 C39 129.0(2) . . ?
O2 K1 C40 130.4(2) . . ?
C1 K1 C2 25.1(2) . . ?
C1 K1 C6 23.8(2) . . ?
C1 K1 C20 130.2(2) . . ?
C1 K1 C24 89.2(2) . . ?
C1 K1 C37 143.5(2) . . ?
C1 K1 C38 122.8(2) . . ?
C1 K1 C39 116.1(2) . . ?
C1 K1 C40 127.4(2) . . ?
C2 K1 C6 41.4(2) . . ?
C2 K1 C24 102.1(2) . . ?
C2 K1 C37 128.6(2) . . ?
C2 K1 C40 102.3(2) . . ?
C6 K1 C24 65.5(2) . . ?
C6 K1 C40 133.7(2) . . ?
C19 K1 C1 107.8(2) . . ?
C19 K1 C2 124.5(2) . . ?
C19 K1 C6 85.1(2) . . ?
C19 K1 C20 25.4(2) . . ?
C19 K1 C24 23.32(19) . . ?
C19 K1 C37 106.4(2) . . ?
C19 K1 C38 129.2(2) . . ?
C19 K1 C39 131.0(3) . . ?
C19 K1 C40 109.6(2) . . ?
C20 K1 C2 139.3(2) . . ?
C20 K1 C6 106.5(2) . . ?
C20 K1 C24 41.0(2) . . ?
C20 K1 C37 86.0(2) . . ?
C20 K1 C39 105.7(3) . . ?
C20 K1 C40 84.9(3) . . ?
C37 K1 C6 167.3(2) . . ?
C37 K1 C24 126.9(2) . . ?
C37 K1 C40 48.2(2) . . ?
C38 K1 C2 104.9(2) . . ?
C38 K1 C6 145.6(2) . . ?
C38 K1 C20 106.5(2) . . ?
C38 K1 C24 146.7(2) . . ?
C38 K1 C37 23.9(2) . . ?
C38 K1 C39 24.6(3) . . ?
C38 K1 C40 41.6(3) . . ?
C39 K1 C2 92.5(2) . . ?
C39 K1 C6 132.5(2) . . ?
C39 K1 C24 136.4(3) . . ?
C39 K1 C37 42.4(2) . . ?
C39 K1 C40 23.2(3) . . ?
C40 K1 C24 113.3(2) . . ?
O1 Si1 K1 48.0(2) . . ?
O1 Si1 C1 106.7(3) . . ?
O1 Si1 C7 112.9(3) . . ?
O1 Si1 C13 110.9(3) . . ?
C1 Si1 K1 58.9(2) . . ?
C7 Si1 K1 121.7(3) . . ?
C7 Si1 C1 106.4(3) . . ?
C13 Si1 K1 131.2(2) . . ?
C13 Si1 C1 113.0(4) . . ?
C13 Si1 C7 106.9(3) . . ?
O2 Si2 K1 52.2(2) . . ?
O2 Si2 C19 110.1(3) . . ?
O2 Si2 C25 115.1(3) . . ?
O2 Si2 C31 111.6(3) . . ?
C19 Si2 K1 59.3(2) . . ?
C25 Si2 K1 138.9(2) . . ?
C25 Si2 C19 106.1(3) . . ?
C25 Si2 C31 106.7(3) . . ?
C31 Si2 K1 114.3(2) . . ?
C31 Si2 C19 106.9(3) . . ?
O3 Si3 C37 107.1(4) . . ?
O3 Si3 C43 110.0(3) . . ?
O3 Si3 C49 110.6(3) . . ?
C43 Si3 C37 113.3(4) . . ?
C43 Si3 C49 106.5(3) . . ?
C49 Si3 C37 109.5(4) . . ?
O4 Si4 C55 112.1(3) . . ?
O4 Si4 C61 110.5(3) . . ?
O4 Si4 C67 110.1(3) . . ?
C61 Si4 C55 106.3(3) . . ?
C67 Si4 C55 108.2(3) . . ?
C67 Si4 C61 109.5(3) . . ?
O5 Si5 C73 110.1(3) . . ?
O5 Si5 C79 110.1(3) . . ?
O5 Si5 C85 111.4(3) . . ?
C73 Si5 C79 107.6(3) . . ?
C85 Si5 C73 106.7(3) . . ?
C85 Si5 C79 110.9(3) . . ?
Pr1 O1 K1 97.31(18) . . ?
Si1 O1 Pr1 151.0(3) . . ?
Si1 O1 K1 107.1(2) . . ?
Pr1 O2 K1 94.9(2) . . ?
Si2 O2 Pr1 159.1(4) . . ?
Si2 O2 K1 101.8(3) . . ?
Si3 O3 Pr1 166.9(4) . . ?
Si4 O4 Pr1 163.3(4) . . ?
Si5 O5 Pr1 165.5(4) . . ?
Si1 C1 K1 90.4(3) . . ?
C2 C1 K1 83.6(5) . . ?
C2 C1 Si1 119.0(6) . . ?
C6 C1 K1 90.2(5) . . ?
C6 C1 Si1 123.6(6) . . ?
C6 C1 C2 117.2(7) . . ?
K1 C2 H2 104.3 . . ?
C1 C2 K1 71.3(4) . . ?
C1 C2 H2 119.4 . . ?
C3 C2 K1 94.5(6) . . ?
C3 C2 C1 121.3(9) . . ?
C3 C2 H2 119.4 . . ?
C2 C3 H3 119.9 . . ?
C4 C3 C2 120.1(9) . . ?
C4 C3 H3 119.9 . . ?
C3 C4 H4 119.9 . . ?
C3 C4 C5 120.3(9) . . ?
C5 C4 H4 119.9 . . ?
C4 C5 H5 120.0 . . ?
C4 C5 C6 119.9(9) . . ?
C6 C5 H5 120.0 . . ?
K1 C6 H6 108.2 . . ?
C1 C6 K1 66.0(4) . . ?
C1 C6 C5 121.2(9) . . ?
C1 C6 H6 119.4 . . ?
C5 C6 K1 95.8(6) . . ?
C5 C6 H6 119.4 . . ?
C8 C7 Si1 122.7(6) . . ?
C8 C7 C12 117.8(7) . . ?
C12 C7 Si1 119.4(6) . . ?
C7 C8 H8 119.7 . . ?
C7 C8 C9 120.6(8) . . ?
C9 C8 H8 119.7 . . ?
C8 C9 H9 119.9 . . ?
C10 C9 C8 120.1(8) . . ?
C10 C9 H9 119.9 . . ?
C9 C10 H10 119.5 . . ?
C9 C10 C11 120.9(8) . . ?
C11 C10 H10 119.5 . . ?
C10 C11 H11 120.2 . . ?
C10 C11 C12 119.5(8) . . ?
C12 C11 H11 120.2 . . ?
C7 C12 H12 119.5 . . ?
C11 C12 C7 121.0(8) . . ?
C11 C12 H12 119.5 . . ?
C14 C13 Si1 124.5(6) . . ?
C18 C13 Si1 120.1(6) . . ?
C18 C13 C14 115.1(8) . . ?
C13 C14 H14 118.6 . . ?
C15 C14 C13 122.7(8) . . ?
C15 C14 H14 118.6 . . ?
C14 C15 H15 120.0 . . ?
C14 C15 C16 120.1(8) . . ?
C16 C15 H15 120.0 . . ?
C15 C16 H16 120.4 . . ?
C15 C16 C17 119.3(8) . . ?
C17 C16 H16 120.4 . . ?
C16 C17 H17 119.9 . . ?
C18 C17 C16 120.2(8) . . ?
C18 C17 H17 119.9 . . ?
C13 C18 H18 118.7 . . ?
C17 C18 C13 122.5(8) . . ?
C17 C18 H18 118.7 . . ?
Si2 C19 K1 89.1(3) . . ?
C20 C19 K1 81.9(5) . . ?
C20 C19 Si2 120.5(6) . . ?
C20 C19 C24 117.0(8) . . ?
C24 C19 K1 96.5(5) . . ?
C24 C19 Si2 122.4(6) . . ?
K1 C20 H20 94.9 . . ?
C19 C20 K1 72.7(4) . . ?
C19 C20 H20 119.3 . . ?
C19 C20 C21 121.5(9) . . ?
C21 C20 K1 102.3(6) . . ?
C21 C20 H20 119.3 . . ?
C20 C21 H21 120.5 . . ?
C22 C21 C20 119.0(9) . . ?
C22 C21 H21 120.5 . . ?
C21 C22 H22 119.9 . . ?
C23 C22 C21 120.1(8) . . ?
C23 C22 H22 119.9 . . ?
C22 C23 H23 119.3 . . ?
C22 C23 C24 121.4(9) . . ?
C24 C23 H23 119.3 . . ?
K1 C24 H24 106.9 . . ?
C19 C24 K1 60.2(4) . . ?
C19 C24 H24 119.6 . . ?
C23 C24 K1 102.1(6) . . ?
C23 C24 C19 120.8(9) . . ?
C23 C24 H24 119.6 . . ?
C26 C25 Si2 120.6(6) . . ?
C30 C25 Si2 120.6(6) . . ?
C30 C25 C26 118.2(7) . . ?
C25 C26 H26 119.3 . . ?
C27 C26 C25 121.4(8) . . ?
C27 C26 H26 119.3 . . ?
C26 C27 H27 120.0 . . ?
C26 C27 C28 120.0(8) . . ?
C28 C27 H27 120.0 . . ?
C27 C28 H28 120.3 . . ?
C29 C28 C27 119.5(8) . . ?
C29 C28 H28 120.3 . . ?
C28 C29 H29 119.6 . . ?
C28 C29 C30 120.8(8) . . ?
C30 C29 H29 119.6 . . ?
C25 C30 C29 120.0(7) . . ?
C25 C30 H30 120.0 . . ?
C29 C30 H30 120.0 . . ?
C32 C31 Si2 120.4(6) . . ?
C32 C31 C36 117.1(8) . . ?
C36 C31 Si2 122.5(6) . . ?
C31 C32 H32 118.9 . . ?
C33 C32 C31 122.2(8) . . ?
C33 C32 H32 118.9 . . ?
C32 C33 H33 120.3 . . ?
C32 C33 C34 119.4(9) . . ?
C34 C33 H33 120.3 . . ?
C33 C34 H34 119.8 . . ?
C33 C34 C35 120.5(8) . . ?
C35 C34 H34 119.8 . . ?
C34 C35 H35 120.6 . . ?
C36 C35 C34 118.8(9) . . ?
C36 C35 H35 120.6 . . ?
C31 C36 H36 119.0 . . ?
C35 C36 C31 122.0(9) . . ?
C35 C36 H36 119.0 . . ?
Si3 C37 K1 108.3(3) . . ?
C38 C37 K1 70.0(5) . . ?
C38 C37 Si3 118.9(7) . . ?
C38 C37 C42 116.9(8) . . ?
C42 C37 K1 86.7(5) . . ?
C42 C37 Si3 124.1(6) . . ?
K1 C38 H38 104.2 . . ?
C37 C38 K1 86.1(5) . . ?
C37 C38 H38 118.9 . . ?
C39 C38 K1 80.2(6) . . ?
C39 C38 C37 122.2(10) . . ?
C39 C38 H38 118.9 . . ?
K1 C39 H39 107.7 . . ?
C38 C39 K1 75.2(6) . . ?
C38 C39 H39 119.7 . . ?
C40 C39 K1 87.4(7) . . ?
C40 C39 C38 120.6(9) . . ?
C40 C39 H39 119.7 . . ?
K1 C40 H40 114.7 . . ?
C39 C40 K1 69.4(6) . . ?
C39 C40 H40 120.5 . . ?
C39 C40 C41 119.0(9) . . ?
C41 C40 K1 85.8(6) . . ?
C41 C40 H40 120.5 . . ?
C40 C41 H41 119.8 . . ?
C42 C41 C40 120.5(9) . . ?
C42 C41 H41 119.8 . . ?
C37 C42 H42 119.6 . . ?
C41 C42 C37 120.8(8) . . ?
C41 C42 H42 119.6 . . ?
C44 C43 Si3 122.8(6) . . ?
C44 C43 C48 115.5(7) . . ?
C48 C43 Si3 121.5(6) . . ?
C43 C44 H44 118.7 . . ?
C45 C44 C43 122.6(7) . . ?
C45 C44 H44 118.7 . . ?
C44 C45 H45 120.1 . . ?
C44 C45 C46 119.8(8) . . ?
C46 C45 H45 120.1 . . ?
C45 C46 H46 120.7 . . ?
C47 C46 C45 118.6(7) . . ?
C47 C46 H46 120.7 . . ?
C46 C47 H47 119.2 . . ?
C48 C47 C46 121.6(8) . . ?
C48 C47 H47 119.2 . . ?
C43 C48 H48 119.1 . . ?
C47 C48 C43 121.9(8) . . ?
C47 C48 H48 119.1 . . ?
C50 C49 Si3 123.4(6) . . ?
C50 C49 C54 118.7(8) . . ?
C54 C49 Si3 117.7(6) . . ?
C49 C50 H50 119.7 . . ?
C49 C50 C51 120.7(8) . . ?
C51 C50 H50 119.7 . . ?
C50 C51 H51 120.1 . . ?
C52 C51 C50 119.8(8) . . ?
C52 C51 H51 120.1 . . ?
C51 C52 H52 120.1 . . ?
C51 C52 C53 119.9(9) . . ?
C53 C52 H52 120.1 . . ?
C52 C53 H53 119.6 . . ?
C52 C53 C54 120.8(9) . . ?
C54 C53 H53 119.6 . . ?
C49 C54 H54 119.9 . . ?
C53 C54 C49 120.2(8) . . ?
C53 C54 H54 119.9 . . ?
C56 C55 Si4 121.0(6) . . ?
C60 C55 Si4 121.9(6) . . ?
C60 C55 C56 116.9(7) . . ?
C55 C56 H56 118.8 . . ?
C57 C56 C55 122.3(7) . . ?
C57 C56 H56 118.8 . . ?
C56 C57 H57 120.3 . . ?
C56 C57 C58 119.3(8) . . ?
C58 C57 H57 120.3 . . ?
C57 C58 H58 120.0 . . ?
C59 C58 C57 119.9(8) . . ?
C59 C58 H58 120.0 . . ?
C58 C59 H59 120.5 . . ?
C58 C59 C60 118.9(8) . . ?
C60 C59 H59 120.5 . . ?
C55 C60 C59 122.5(7) . . ?
C55 C60 H60 118.7 . . ?
C59 C60 H60 118.7 . . ?
C62 C61 Si4 121.2(6) . . ?
C66 C61 Si4 120.7(5) . . ?
C66 C61 C62 118.1(7) . . ?
C61 C62 H62 119.6 . . ?
C63 C62 C61 120.7(7) . . ?
C63 C62 H62 119.6 . . ?
C62 C63 H63 120.3 . . ?
C64 C63 C62 119.4(8) . . ?
C64 C63 H63 120.3 . . ?
C63 C64 H64 119.4 . . ?
C65 C64 C63 121.1(8) . . ?
C65 C64 H64 119.4 . . ?
C64 C65 H65 120.3 . . ?
C64 C65 C66 119.3(8) . . ?
C66 C65 H65 120.3 . . ?
C61 C66 C65 121.3(7) . . ?
C61 C66 H66 119.4 . . ?
C65 C66 H66 119.4 . . ?
C68 C67 Si4 119.6(6) . . ?
C72 C67 Si4 123.9(6) . . ?
C72 C67 C68 116.5(7) . . ?
C67 C68 H68 119.3 . . ?
C69 C68 C67 121.4(8) . . ?
C69 C68 H68 119.3 . . ?
C68 C69 H69 120.0 . . ?
C70 C69 C68 120.1(8) . . ?
C70 C69 H69 120.0 . . ?
C69 C70 H70 119.7 . . ?
C69 C70 C71 120.7(8) . . ?
C71 C70 H70 119.7 . . ?
C70 C71 H71 120.0 . . ?
C70 C71 C72 120.0(8) . . ?
C72 C71 H71 120.0 . . ?
C67 C72 H72 119.3 . . ?
C71 C72 C67 121.3(8) . . ?
C71 C72 H72 119.3 . . ?
C74 C73 Si5 120.6(6) . . ?
C78 C73 Si5 121.7(6) . . ?
C78 C73 C74 117.8(7) . . ?
C73 C74 H74 119.4 . . ?
C75 C74 C73 121.2(8) . . ?
C75 C74 H74 119.4 . . ?
C74 C75 H75 120.5 . . ?
C74 C75 C76 119.1(9) . . ?
C76 C75 H75 120.5 . . ?
C75 C76 H76 119.6 . . ?
C77 C76 C75 120.8(8) . . ?
C77 C76 H76 119.6 . . ?
C76 C77 H77 120.1 . . ?
C76 C77 C78 119.9(9) . . ?
C78 C77 H77 120.1 . . ?
C73 C78 C77 121.2(9) . . ?
C73 C78 H78 119.4 . . ?
C77 C78 H78 119.4 . . ?
C80 C79 Si5 121.5(6) . . ?
C80 C79 C84 117.4(7) . . ?
C84 C79 Si5 121.1(6) . . ?
C79 C80 H80 119.2 . . ?
C81 C80 C79 121.6(8) . . ?
C81 C80 H80 119.2 . . ?
C80 C81 H81 120.4 . . ?
C82 C81 C80 119.2(8) . . ?
C82 C81 H81 120.4 . . ?
C81 C82 H82 119.6 . . ?
C83 C82 C81 120.8(8) . . ?
C83 C82 H82 119.6 . . ?
C82 C83 H83 120.1 . . ?
C82 C83 C84 119.8(8) . . ?
C84 C83 H83 120.1 . . ?
C79 C84 H84 119.4 . . ?
C83 C84 C79 121.1(8) . . ?
C83 C84 H84 119.4 . . ?
C86 C85 Si5 119.2(7) . . ?
C90 C85 Si5 124.6(6) . . ?
C90 C85 C86 116.2(8) . . ?
C85 C86 H86 119.1 . . ?
C85 C86 C87 121.8(9) . . ?
C87 C86 H86 119.1 . . ?
C86 C87 H87 120.8 . . ?
C88 C87 C86 118.4(9) . . ?
C88 C87 H87 120.8 . . ?
C87 C88 H88 120.1 . . ?
C89 C88 C87 119.8(9) . . ?
C89 C88 H88 120.1 . . ?
C88 C89 H89 119.2 . . ?
C88 C89 C90 121.6(9) . . ?
C90 C89 H89 119.2 . . ?
C85 C90 H90 119.0 . . ?
C89 C90 C85 122.0(8) . . ?
C89 C90 H90 119.0 . . ?
C92 C91 C96 118.2(9) . . ?
C92 C91 C97 120.4(10) . . ?
C96 C91 C97 121.3(9) . . ?
C91 C92 H92 119.5 . . ?
C91 C92 C93 121.1(9) . . ?
C93 C92 H92 119.5 . . ?
C92 C93 H93 119.8 . . ?
C94 C93 C92 120.5(9) . . ?
C94 C93 H93 119.8 . . ?
C93 C94 H94 120.2 . . ?
C93 C94 C95 119.6(9) . . ?
C95 C94 H94 120.2 . . ?
C94 C95 H95 119.9 . . ?
C96 C95 C94 120.2(9) . . ?
C96 C95 H95 119.9 . . ?
C91 C96 H96 119.8 . . ?
C95 C96 C91 120.4(9) . . ?
C95 C96 H96 119.8 . . ?
C91 C97 H97A 109.5 . . ?
C91 C97 H97B 109.5 . . ?
C91 C97 H97C 109.5 . . ?
H97A C97 H97B 109.5 . . ?
H97A C97 H97C 109.5 . . ?
H97B C97 H97C 109.5 . . ?
C99 C98 C104 120.2(9) . . ?
C103 C98 C99 117.8(9) . . ?
C103 C98 C104 122.0(9) . . ?
C98 C99 H99 119.9 . . ?
C100 C99 C98 120.2(10) . . ?
C100 C99 H99 119.9 . . ?
C99 C100 H100 119.5 . . ?
C99 C100 C101 121.1(11) . . ?
C101 C100 H100 119.5 . . ?
C100 C101 H101 120.7 . . ?
C102 C101 C100 118.6(10) . . ?
C102 C101 H101 120.7 . . ?
C101 C102 H102 119.5 . . ?
C103 C102 C101 120.9(10) . . ?
C103 C102 H102 119.5 . . ?
C98 C103 H103 119.3 . . ?
C102 C103 C98 121.4(10) . . ?
C102 C103 H103 119.3 . . ?
C98 C104 H10A 109.5 . . ?
C98 C104 H10B 109.5 . . ?
C98 C104 H10C 109.5 . . ?
H10A C104 H10B 109.5 . . ?
H10A C104 H10C 109.5 . . ?
H10B C104 H10C 109.5 . . ?

loop_
_geom_bond_atom_site_label_1
_geom_bond_atom_site_label_2
_geom_bond_distance
_geom_bond_site_symmetry_2
_geom_bond_publ_flag
Pr1 K1 3.8042(19) . ?
Pr1 O1 2.176(5) . ?
Pr1 O2 2.230(4) . ?
Pr1 O3 2.098(6) . ?
Pr1 O4 2.142(4) . ?
Pr1 O5 2.129(5) . ?
K1 O1 2.856(6) . ?
K1 O2 2.898(7) . ?
K1 C1 3.144(7) . ?
K1 C2 3.299(9) . ?
K1 C6 3.442(9) . ?
K1 C19 3.090(7) . ?
K1 C20 3.204(8) . ?
K1 C24 3.539(9) . ?
K1 C37 3.397(8) . ?
K1 C38 3.200(10) . ?
K1 C39 3.262(11) . ?
K1 C40 3.480(10) . ?
Si1 O1 1.619(5) . ?
Si1 C1 1.878(8) . ?
Si1 C7 1.871(8) . ?
Si1 C13 1.857(9) . ?
Si2 O2 1.612(5) . ?
Si2 C19 1.881(8) . ?
Si2 C25 1.870(7) . ?
Si2 C31 1.878(8) . ?
Si3 O3 1.622(6) . ?
Si3 C37 1.878(9) . ?
Si3 C43 1.855(8) . ?
Si3 C49 1.865(8) . ?
Si4 O4 1.620(5) . ?
Si4 C55 1.881(8) . ?
Si4 C61 1.876(7) . ?
Si4 C67 1.874(8) . ?
Si5 O5 1.621(6) . ?
Si5 C73 1.873(8) . ?
Si5 C79 1.875(8) . ?
Si5 C85 1.872(8) . ?
C1 C2 1.408(12) . ?
C1 C6 1.389(12) . ?
C2 H2 0.9500 . ?
C2 C3 1.379(12) . ?
C3 H3 0.9500 . ?
C3 C4 1.372(15) . ?
C4 H4 0.9500 . ?
C4 C5 1.372(15) . ?
C5 H5 0.9500 . ?
C5 C6 1.396(13) . ?
C6 H6 0.9500 . ?
C7 C8 1.393(11) . ?
C7 C12 1.403(11) . ?
C8 H8 0.9500 . ?
C8 C9 1.397(12) . ?
C9 H9 0.9500 . ?
C9 C10 1.367(14) . ?
C10 H10 0.9500 . ?
C10 C11 1.370(14) . ?
C11 H11 0.9500 . ?
C11 C12 1.395(11) . ?
C12 H12 0.9500 . ?
C13 C14 1.413(11) . ?
C13 C18 1.410(11) . ?
C14 H14 0.9500 . ?
C14 C15 1.374(12) . ?
C15 H15 0.9500 . ?
C15 C16 1.382(14) . ?
C16 H16 0.9500 . ?
C16 C17 1.391(13) . ?
C17 H17 0.9500 . ?
C17 C18 1.372(12) . ?
C18 H18 0.9500 . ?
C19 C20 1.387(12) . ?
C19 C24 1.410(11) . ?
C20 H20 0.9500 . ?
C20 C21 1.408(13) . ?
C21 H21 0.9500 . ?
C21 C22 1.403(16) . ?
C22 H22 0.9500 . ?
C22 C23 1.328(15) . ?
C23 H23 0.9500 . ?
C23 C24 1.398(12) . ?
C24 H24 0.9500 . ?
C25 C26 1.398(11) . ?
C25 C30 1.397(11) . ?
C26 H26 0.9500 . ?
C26 C27 1.386(12) . ?
C27 H27 0.9500 . ?
C27 C28 1.386(13) . ?
C28 H28 0.9500 . ?
C28 C29 1.383(13) . ?
C29 H29 0.9500 . ?
C29 C30 1.400(12) . ?
C30 H30 0.9500 . ?
C31 C32 1.394(11) . ?
C31 C36 1.402(11) . ?
C32 H32 0.9500 . ?
C32 C33 1.377(12) . ?
C33 H33 0.9500 . ?
C33 C34 1.391(14) . ?
C34 H34 0.9500 . ?
C34 C35 1.393(15) . ?
C35 H35 0.9500 . ?
C35 C36 1.387(13) . ?
C36 H36 0.9500 . ?
C37 C38 1.378(12) . ?
C37 C42 1.411(12) . ?
C38 H38 0.9500 . ?
C38 C39 1.376(14) . ?
C39 H39 0.9500 . ?
C39 C40 1.372(16) . ?
C40 H40 0.9500 . ?
C40 C41 1.385(15) . ?
C41 H41 0.9500 . ?
C41 C42 1.383(13) . ?
C42 H42 0.9500 . ?
C43 C44 1.404(11) . ?
C43 C48 1.427(10) . ?
C44 H44 0.9500 . ?
C44 C45 1.379(12) . ?
C45 H45 0.9500 . ?
C45 C46 1.400(12) . ?
C46 H46 0.9500 . ?
C46 C47 1.382(12) . ?
C47 H47 0.9500 . ?
C47 C48 1.354(12) . ?
C48 H48 0.9500 . ?
C49 C50 1.382(11) . ?
C49 C54 1.398(12) . ?
C50 H50 0.9500 . ?
C50 C51 1.411(12) . ?
C51 H51 0.9500 . ?
C51 C52 1.373(14) . ?
C52 H52 0.9500 . ?
C52 C53 1.378(14) . ?
C53 H53 0.9500 . ?
C53 C54 1.389(13) . ?
C54 H54 0.9500 . ?
C55 C56 1.401(11) . ?
C55 C60 1.387(10) . ?
C56 H56 0.9500 . ?
C56 C57 1.361(12) . ?
C57 H57 0.9500 . ?
C57 C58 1.416(12) . ?
C58 H58 0.9500 . ?
C58 C59 1.380(13) . ?
C59 H59 0.9500 . ?
C59 C60 1.391(11) . ?
C60 H60 0.9500 . ?
C61 C62 1.398(10) . ?
C61 C66 1.389(11) . ?
C62 H62 0.9500 . ?
C62 C63 1.390(12) . ?
C63 H63 0.9500 . ?
C63 C64 1.385(13) . ?
C64 H64 0.9500 . ?
C64 C65 1.362(13) . ?
C65 H65 0.9500 . ?
C65 C66 1.396(11) . ?
C66 H66 0.9500 . ?
C67 C68 1.408(11) . ?
C67 C72 1.404(10) . ?
C68 H68 0.9500 . ?
C68 C69 1.387(12) . ?
C69 H69 0.9500 . ?
C69 C70 1.364(14) . ?
C70 H70 0.9500 . ?
C70 C71 1.367(14) . ?
C71 H71 0.9500 . ?
C71 C72 1.391(11) . ?
C72 H72 0.9500 . ?
C73 C74 1.402(11) . ?
C73 C78 1.396(11) . ?
C74 H74 0.9500 . ?
C74 C75 1.389(13) . ?
C75 H75 0.9500 . ?
C75 C76 1.401(15) . ?
C76 H76 0.9500 . ?
C76 C77 1.360(15) . ?
C77 H77 0.9500 . ?
C77 C78 1.397(12) . ?
C78 H78 0.9500 . ?
C79 C80 1.394(11) . ?
C79 C84 1.402(11) . ?
C80 H80 0.9500 . ?
C80 C81 1.392(12) . ?
C81 H81 0.9500 . ?
C81 C82 1.382(13) . ?
C82 H82 0.9500 . ?
C82 C83 1.368(14) . ?
C83 H83 0.9500 . ?
C83 C84 1.393(12) . ?
C84 H84 0.9500 . ?
C85 C86 1.396(12) . ?
C85 C90 1.388(12) . ?
C86 H86 0.9500 . ?
C86 C87 1.407(15) . ?
C87 H87 0.9500 . ?
C87 C88 1.404(16) . ?
C88 H88 0.9500 . ?
C88 C89 1.329(14) . ?
C89 H89 0.9500 . ?
C89 C90 1.383(13) . ?
C90 H90 0.9500 . ?
C91 C92 1.379(14) . ?
C91 C96 1.394(14) . ?
C91 C97 1.512(14) . ?
C92 H92 0.9500 . ?
C92 C93 1.383(14) . ?
C93 H93 0.9500 . ?
C93 C94 1.353(14) . ?
C94 H94 0.9500 . ?
C94 C95 1.390(14) . ?
C95 H95 0.9500 . ?
C95 C96 1.375(14) . ?
C96 H96 0.9500 . ?
C97 H97A 0.9800 . ?
C97 H97B 0.9800 . ?
C97 H97C 0.9800 . ?
C98 C99 1.400(12) . ?
C98 C103 1.390(13) . ?
C98 C104 1.502(13) . ?
C99 H99 0.9500 . ?
C99 C100 1.365(15) . ?
C100 H100 0.9500 . ?
C100 C101 1.394(18) . ?
C101 H101 0.9500 . ?
C101 C102 1.368(18) . ?
C102 H102 0.9500 . ?
C102 C103 1.361(15) . ?
C103 H103 0.9500 . ?
C104 H10A 0.9800 . ?
C104 H10B 0.9800 . ?
C104 H10C 0.9800 . ?

loop_
_geom_torsion_atom_site_label_1
_geom_torsion_atom_site_label_2
_geom_torsion_atom_site_label_3
_geom_torsion_atom_site_label_4
_geom_torsion
_geom_torsion_site_symmetry_1
_geom_torsion_site_symmetry_2
_geom_torsion_site_symmetry_3
_geom_torsion_site_symmetry_4
_geom_torsion_publ_flag
K1 Si1 O1 Pr1 146.1(8) . . . . ?
K1 Si1 C1 C2 82.9(6) . . . . ?
K1 Si1 C1 C6 -90.5(7) . . . . ?
K1 Si1 C7 C8 21.5(7) . . . . ?
K1 Si1 C7 C12 -155.6(5) . . . . ?
K1 Si1 C13 C14 96.0(7) . . . . ?
K1 Si1 C13 C18 -90.3(7) . . . . ?
K1 Si2 O2 Pr1 -142.2(9) . . . . ?
K1 Si2 C19 C20 -80.0(6) . . . . ?
K1 Si2 C19 C24 97.2(7) . . . . ?
K1 Si2 C25 C26 86.8(7) . . . . ?
K1 Si2 C25 C30 -101.9(6) . . . . ?
K1 Si2 C31 C32 -128.1(6) . . . . ?
K1 Si2 C31 C36 50.8(7) . . . . ?
K1 C1 C2 C3 -83.8(9) . . . . ?
K1 C1 C6 C5 81.9(9) . . . . ?
K1 C2 C3 C4 -74.4(10) . . . . ?
K1 C19 C20 C21 94.1(8) . . . . ?
K1 C19 C24 C23 -86.6(9) . . . . ?
K1 C20 C21 C22 75.7(9) . . . . ?
K1 C37 C38 C39 75.9(9) . . . . ?
K1 C37 C42 C41 -65.9(8) . . . . ?
K1 C38 C39 C40 77.8(10) . . . . ?
K1 C39 C40 C41 72.7(9) . . . . ?
K1 C40 C41 C42 62.3(9) . . . . ?
Si1 C1 C2 K1 -86.9(5) . . . . ?
Si1 C1 C2 C3 -170.7(7) . . . . ?
Si1 C1 C6 K1 90.6(5) . . . . ?
Si1 C1 C6 C5 172.5(8) . . . . ?
Si1 C7 C8 C9 -176.2(6) . . . . ?
Si1 C7 C12 C11 176.9(6) . . . . ?
Si1 C13 C14 C15 172.0(6) . . . . ?
Si1 C13 C18 C17 -173.5(7) . . . . ?
Si2 C19 C20 K1 84.1(5) . . . . ?
Si2 C19 C20 C21 178.2(6) . . . . ?
Si2 C19 C24 K1 -93.1(5) . . . . ?
Si2 C19 C24 C23 -179.7(7) . . . . ?
Si2 C25 C26 C27 170.3(6) . . . . ?
Si2 C25 C30 C29 -170.5(6) . . . . ?
Si2 C31 C32 C33 -179.2(7) . . . . ?
Si2 C31 C36 C35 177.4(7) . . . . ?
Si3 C37 C38 K1 100.4(5) . . . . ?
Si3 C37 C38 C39 176.3(8) . . . . ?
Si3 C37 C42 C41 -175.8(7) . . . . ?
Si3 C43 C44 C45 174.1(7) . . . . ?
Si3 C43 C48 C47 -174.1(7) . . . . ?
Si3 C49 C50 C51 172.9(7) . . . . ?
Si3 C49 C54 C53 -173.7(7) . . . . ?
Si4 C55 C56 C57 177.3(7) . . . . ?
Si4 C55 C60 C59 -176.7(6) . . . . ?
Si4 C61 C62 C63 -176.0(7) . . . . ?
Si4 C61 C66 C65 177.9(6) . . . . ?
Si4 C67 C68 C69 180.0(6) . . . . ?
Si4 C67 C72 C71 -179.2(6) . . . . ?
Si5 C73 C74 C75 179.0(7) . . . . ?
Si5 C73 C78 C77 -178.7(7) . . . . ?
Si5 C79 C80 C81 178.3(7) . . . . ?
Si5 C79 C84 C83 -177.1(6) . . . . ?
Si5 C85 C86 C87 171.4(10) . . . . ?
Si5 C85 C90 C89 -174.1(7) . . . . ?
O1 Si1 C1 K1 3.3(3) . . . . ?
O1 Si1 C1 C2 86.2(7) . . . . ?
O1 Si1 C1 C6 -87.3(7) . . . . ?
O1 Si1 C7 C8 -32.1(7) . . . . ?
O1 Si1 C7 C12 150.7(6) . . . . ?
O1 Si1 C13 C14 147.9(6) . . . . ?
O1 Si1 C13 C18 -38.5(7) . . . . ?
O2 Si2 C19 K1 12.7(3) . . . . ?
O2 Si2 C19 C20 -67.4(7) . . . . ?
O2 Si2 C19 C24 109.8(7) . . . . ?
O2 Si2 C25 C26 147.2(6) . . . . ?
O2 Si2 C25 C30 -41.4(7) . . . . ?
O2 Si2 C31 C32 174.9(6) . . . . ?
O2 Si2 C31 C36 -6.2(8) . . . . ?
O3 Si3 C37 K1 15.0(4) . . . . ?
O3 Si3 C37 C38 -61.8(8) . . . . ?
O3 Si3 C37 C42 113.6(7) . . . . ?
O3 Si3 C43 C44 -30.6(8) . . . . ?
O3 Si3 C43 C48 143.4(6) . . . . ?
O3 Si3 C49 C50 147.1(6) . . . . ?
O3 Si3 C49 C54 -38.3(7) . . . . ?
O4 Si4 C55 C56 36.6(7) . . . . ?
O4 Si4 C55 C60 -146.9(6) . . . . ?
O4 Si4 C61 C62 11.1(7) . . . . ?
O4 Si4 C61 C66 -166.5(6) . . . . ?
O4 Si4 C67 C68 41.0(7) . . . . ?
O4 Si4 C67 C72 -140.9(6) . . . . ?
O5 Si5 C73 C74 35.7(7) . . . . ?
O5 Si5 C73 C78 -144.9(7) . . . . ?
O5 Si5 C79 C80 -158.0(6) . . . . ?
O5 Si5 C79 C84 19.6(7) . . . . ?
O5 Si5 C85 C86 41.3(9) . . . . ?
O5 Si5 C85 C90 -142.4(7) . . . . ?
C1 Si1 O1 Pr1 142.3(7) . . . . ?
C1 Si1 O1 K1 -3.8(4) . . . . ?
C1 Si1 C7 C8 84.7(7) . . . . ?
C1 Si1 C7 C12 -92.5(6) . . . . ?
C1 Si1 C13 C14 28.1(8) . . . . ?
C1 Si1 C13 C18 -158.3(6) . . . . ?
C1 C2 C3 C4 -3.6(15) . . . . ?
C2 C1 C6 K1 -82.9(7) . . . . ?
C2 C1 C6 C5 -1.0(13) . . . . ?
C2 C3 C4 C5 1.8(17) . . . . ?
C3 C4 C5 C6 0.3(17) . . . . ?
C4 C5 C6 K1 64.7(11) . . . . ?
C4 C5 C6 C1 -0.7(16) . . . . ?
C6 C1 C2 K1 86.9(7) . . . . ?
C6 C1 C2 C3 3.2(13) . . . . ?
C7 Si1 O1 Pr1 -101.1(7) . . . . ?
C7 Si1 O1 K1 112.8(3) . . . . ?
C7 Si1 C1 K1 -117.6(3) . . . . ?
C7 Si1 C1 C2 -34.7(7) . . . . ?
C7 Si1 C1 C6 151.9(7) . . . . ?
C7 Si1 C13 C14 -88.7(7) . . . . ?
C7 Si1 C13 C18 85.0(7) . . . . ?
C7 C8 C9 C10 -1.3(12) . . . . ?
C8 C7 C12 C11 -0.4(11) . . . . ?
C8 C9 C10 C11 0.8(13) . . . . ?
C9 C10 C11 C12 -0.2(14) . . . . ?
C10 C11 C12 C7 0.0(13) . . . . ?
C12 C7 C8 C9 1.0(11) . . . . ?
C13 Si1 O1 Pr1 18.9(8) . . . . ?
C13 Si1 O1 K1 -127.2(3) . . . . ?
C13 Si1 C1 K1 125.4(3) . . . . ?
C13 Si1 C1 C2 -151.7(6) . . . . ?
C13 Si1 C1 C6 34.9(8) . . . . ?
C13 Si1 C7 C8 -154.4(6) . . . . ?
C13 Si1 C7 C12 28.5(7) . . . . ?
C13 C14 C15 C16 0.9(13) . . . . ?
C14 C13 C18 C17 0.7(12) . . . . ?
C14 C15 C16 C17 1.3(14) . . . . ?
C15 C16 C17 C18 -2.5(14) . . . . ?
C16 C17 C18 C13 1.5(14) . . . . ?
C18 C13 C14 C15 -1.9(11) . . . . ?
C19 Si2 O2 Pr1 -156.0(8) . . . . ?
C19 Si2 O2 K1 -13.8(3) . . . . ?
C19 Si2 C25 C26 25.3(7) . . . . ?
C19 Si2 C25 C30 -163.4(6) . . . . ?
C19 Si2 C31 C32 -64.7(7) . . . . ?
C19 Si2 C31 C36 114.2(7) . . . . ?
C19 C20 C21 C22 -1.4(13) . . . . ?
C20 C19 C24 K1 84.2(7) . . . . ?
C20 C19 C24 C23 -2.4(12) . . . . ?
C20 C21 C22 C23 3.6(14) . . . . ?
C21 C22 C23 C24 -5.3(14) . . . . ?
C22 C23 C24 K1 -57.6(10) . . . . ?
C22 C23 C24 C19 4.7(14) . . . . ?
C24 C19 C20 K1 -93.2(7) . . . . ?
C24 C19 C20 C21 0.9(12) . . . . ?
C25 Si2 O2 Pr1 84.3(9) . . . . ?
C25 Si2 O2 K1 -133.6(3) . . . . ?
C25 Si2 C19 K1 137.8(3) . . . . ?
C25 Si2 C19 C20 57.7(7) . . . . ?
C25 Si2 C19 C24 -125.1(7) . . . . ?
C25 Si2 C31 C32 48.4(7) . . . . ?
C25 Si2 C31 C36 -132.7(7) . . . . ?
C25 C26 C27 C28 0.8(12) . . . . ?
C26 C25 C30 C29 1.1(11) . . . . ?
C26 C27 C28 C29 -0.3(12) . . . . ?
C27 C28 C29 C30 0.1(13) . . . . ?
C28 C29 C30 C25 -0.5(12) . . . . ?
C30 C25 C26 C27 -1.2(12) . . . . ?
C31 Si2 O2 Pr1 -37.5(9) . . . . ?
C31 Si2 O2 K1 104.7(3) . . . . ?
C31 Si2 C19 K1 -108.7(3) . . . . ?
C31 Si2 C19 C20 171.3(6) . . . . ?
C31 Si2 C19 C24 -11.6(7) . . . . ?
C31 Si2 C25 C26 -88.4(7) . . . . ?
C31 Si2 C25 C30 83.0(7) . . . . ?
C31 C32 C33 C34 0.3(14) . . . . ?
C32 C31 C36 C35 -3.6(13) . . . . ?
C32 C33 C34 C35 -0.8(14) . . . . ?
C33 C34 C35 C36 -0.9(14) . . . . ?
C34 C35 C36 C31 3.2(14) . . . . ?
C36 C31 C32 C33 1.9(13) . . . . ?
C37 Si3 O3 Pr1 -53.0(17) . . . . ?
C37 Si3 C43 C44 89.2(7) . . . . ?
C37 Si3 C43 C48 -96.9(7) . . . . ?
C37 Si3 C49 C50 29.4(8) . . . . ?
C37 Si3 C49 C54 -156.0(6) . . . . ?
C37 C38 C39 K1 -79.0(9) . . . . ?
C37 C38 C39 C40 -1.2(16) . . . . ?
C38 C37 C42 C41 -0.3(13) . . . . ?
C38 C39 C40 K1 -71.1(9) . . . . ?
C38 C39 C40 C41 1.6(16) . . . . ?
C39 C40 C41 C42 -1.3(16) . . . . ?
C40 C41 C42 C37 0.7(15) . . . . ?
C42 C37 C38 K1 -75.3(7) . . . . ?
C42 C37 C38 C39 0.6(14) . . . . ?
C43 Si3 O3 Pr1 70.5(17) . . . . ?
C43 Si3 C37 K1 -106.5(3) . . . . ?
C43 Si3 C37 C38 176.7(7) . . . . ?
C43 Si3 C37 C42 -7.9(8) . . . . ?
C43 Si3 C49 C50 -93.4(7) . . . . ?
C43 Si3 C49 C54 81.2(6) . . . . ?
C43 C44 C45 C46 -1.1(13) . . . . ?
C44 C43 C48 C47 0.3(12) . . . . ?
C44 C45 C46 C47 2.3(13) . . . . ?
C45 C46 C47 C48 -2.2(13) . . . . ?
C46 C47 C48 C43 0.9(13) . . . . ?
C48 C43 C44 C45 -0.2(12) . . . . ?
C49 Si3 O3 Pr1 -172.2(16) . . . . ?
C49 Si3 C37 K1 134.9(3) . . . . ?
C49 Si3 C37 C38 58.1(8) . . . . ?
C49 Si3 C37 C42 -126.5(7) . . . . ?
C49 Si3 C43 C44 -150.5(7) . . . . ?
C49 Si3 C43 C48 23.5(7) . . . . ?
C49 C50 C51 C52 2.3(14) . . . . ?
C50 C49 C54 C53 1.1(12) . . . . ?
C50 C51 C52 C53 -2.3(14) . . . . ?
C51 C52 C53 C54 1.7(15) . . . . ?
C52 C53 C54 C49 -1.1(14) . . . . ?
C54 C49 C50 C51 -1.7(12) . . . . ?
C55 Si4 O4 Pr1 -43.2(12) . . . . ?
C55 Si4 C61 C62 133.0(6) . . . . ?
C55 Si4 C61 C66 -44.6(7) . . . . ?
C55 Si4 C67 C68 -81.9(6) . . . . ?
C55 Si4 C67 C72 96.2(7) . . . . ?
C55 C56 C57 C58 -0.8(14) . . . . ?
C56 C55 C60 C59 0.0(12) . . . . ?
C56 C57 C58 C59 0.4(14) . . . . ?
C57 C58 C59 C60 0.2(13) . . . . ?
C58 C59 C60 C55 -0.3(13) . . . . ?
C60 C55 C56 C57 0.6(12) . . . . ?
C61 Si4 O4 Pr1 75.2(12) . . . . ?
C61 Si4 C55 C56 -84.3(7) . . . . ?
C61 Si4 C55 C60 92.2(6) . . . . ?
C61 Si4 C67 C68 162.7(6) . . . . ?
C61 Si4 C67 C72 -19.2(7) . . . . ?
C61 C62 C63 C64 -2.3(15) . . . . ?
C62 C61 C66 C65 0.3(11) . . . . ?
C62 C63 C64 C65 1.1(16) . . . . ?
C63 C64 C65 C66 0.8(15) . . . . ?
C64 C65 C66 C61 -1.5(13) . . . . ?
C66 C61 C62 C63 1.6(13) . . . . ?
C67 Si4 O4 Pr1 -163.7(10) . . . . ?
C67 Si4 C55 C56 158.2(6) . . . . ?
C67 Si4 C55 C60 -25.3(7) . . . . ?
C67 Si4 C61 C62 -110.4(7) . . . . ?
C67 Si4 C61 C66 72.1(6) . . . . ?
C67 C68 C69 C70 -1.1(13) . . . . ?
C68 C67 C72 C71 -1.0(11) . . . . ?
C68 C69 C70 C71 -0.4(14) . . . . ?
C69 C70 C71 C72 1.1(14) . . . . ?
C70 C71 C72 C67 -0.4(13) . . . . ?
C72 C67 C68 C69 1.8(11) . . . . ?
C73 Si5 O5 Pr1 152.9(13) . . . . ?
C73 Si5 C79 C80 -38.0(7) . . . . ?
C73 Si5 C79 C84 139.6(6) . . . . ?
C73 Si5 C85 C86 -78.9(8) . . . . ?
C73 Si5 C85 C90 97.4(7) . . . . ?
C73 C74 C75 C76 -0.4(14) . . . . ?
C74 C73 C78 C77 0.8(13) . . . . ?
C74 C75 C76 C77 0.9(15) . . . . ?
C75 C76 C77 C78 -0.6(15) . . . . ?
C76 C77 C78 C73 -0.3(15) . . . . ?
C78 C73 C74 C75 -0.5(12) . . . . ?
C79 Si5 O5 Pr1 -88.6(14) . . . . ?
C79 Si5 C73 C74 -84.3(7) . . . . ?
C79 Si5 C73 C78 95.1(7) . . . . ?
C79 Si5 C85 C86 164.3(8) . . . . ?
C79 Si5 C85 C90 -19.4(8) . . . . ?
C79 C80 C81 C82 -1.4(14) . . . . ?
C80 C79 C84 C83 0.6(12) . . . . ?
C80 C81 C82 C83 1.1(15) . . . . ?
C81 C82 C83 C84 0.1(14) . . . . ?
C82 C83 C84 C79 -0.9(13) . . . . ?
C84 C79 C80 C81 0.6(12) . . . . ?
C85 Si5 O5 Pr1 34.8(15) . . . . ?
C85 Si5 C73 C74 156.7(6) . . . . ?
C85 Si5 C73 C78 -23.9(8) . . . . ?
C85 Si5 C79 C80 78.3(7) . . . . ?
C85 Si5 C79 C84 -104.1(7) . . . . ?
C85 C86 C87 C88 5(2) . . . . ?
C86 C85 C90 C89 2.3(13) . . . . ?
C86 C87 C88 C89 -2.5(19) . . . . ?
C87 C88 C89 C90 -0.3(16) . . . . ?
C88 C89 C90 C85 0.4(14) . . . . ?
C90 C85 C86 C87 -5.2(16) . . . . ?
C91 C92 C93 C94 -0.2(15) . . . . ?
C92 C91 C96 C95 1.3(13) . . . . ?
C92 C93 C94 C95 0.2(14) . . . . ?
C93 C94 C95 C96 0.5(14) . . . . ?
C94 C95 C96 C91 -1.3(14) . . . . ?
C96 C91 C92 C93 -0.5(14) . . . . ?
C97 C91 C92 C93 177.4(9) . . . . ?
C97 C91 C96 C95 -176.7(9) . . . . ?
C98 C99 C100 C101 0.2(18) . . . . ?
C99 C98 C103 C102 0.4(14) . . . . ?
C99 C100 C101 C102 -0.8(18) . . . . ?
C100 C101 C102 C103 1.1(17) . . . . ?
C101 C102 C103 C98 -1.0(16) . . . . ?
C103 C98 C99 C100 -0.1(15) . . . . ?
C104 C98 C99 C100 -178.5(10) . . . . ?
C104 C98 C103 C102 178.9(10) . . . . ?

loop_
_exptl_oxdiff_crystal_face_indexfrac_h
_exptl_oxdiff_crystal_face_indexfrac_k
_exptl_oxdiff_crystal_face_indexfrac_l
_exptl_oxdiff_crystal_face_x
_exptl_oxdiff_crystal_face_y
_exptl_oxdiff_crystal_face_z
-1.0002 1.0050 0.9979 0.0545 -0.0466 -0.1270
-2.0007 -2.0004 -0.9932 0.2287 -0.1956 0.1523
1.0007 2.0017 0.9940 -0.1253 0.1295 -0.1556
-1.0007 -2.0017 -0.9940 0.1253 -0.1295 0.1556
-2.0008 -0.9967 0.0039 0.1798 -0.1761 0.0286
1.9994 -2.0056 -0.9963 -0.1848 0.0688 0.1653
0.0001 -1.0037 -0.9971 0.0489 -0.0195 0.1237
-5.8786 9.4412 6.3865 0.3756 -0.1317 -0.9174
1.9991 1.0055 1.9952 -0.3315 0.1273 -0.2059
5.4723 -9.4935 -6.6736 -0.3132 0.1096 0.9434
-1.0024 -1.9929 1.0051 -0.0265 -0.1783 -0.0217
1.0024 1.9929 -1.0051 0.0265 0.1783 0.0217
6.0143 2.2644 -8.5977 0.0935 0.7079 0.7001
-6.5994 3.1729 8.1567 0.1468 -0.4975 -0.8550
2.0025 1.9916 -1.0059 -0.0769 0.2444 0.0250
7.8708 1.5821 -7.1560 -0.2266 0.7654 0.6024
-1.0016 -1.9973 0.0056 0.0494 -0.1539 0.0669
5.5046 -12.3207 -0.8769 -0.8337 -0.1544 0.5301
0.9968 -1.9911 2.0031 -0.3091 -0.0705 -0.1039
-0.5062 -15.8984 1.1831 -0.4653 -0.7592 0.4552
-3.9027 -0.3294 9.1716 -0.3034 -0.4976 -0.8126
2.7128 11.5391 -6.3704 0.5147 0.8413 0.1650
3.7309 4.7297 -8.7660 0.4087 0.6691 0.6208
-4.1007 -13.6859 3.7682 -0.2309 -0.9633 0.1369
-1.6338 -15.4878 -0.8319 -0.1843 -0.7663 0.6155
1.0003 -2.0087 -1.9950 -0.0056 0.0271 0.2507
-7.2519 -9.0303 4.2659 0.1822 -0.9799 -0.0815
-3.3093 14.4904 3.1754 0.4902 0.3382 -0.8033
-0.7580 10.6173 -5.9256 0.8149 0.5605 0.1472
-0.0568 16.0290 0.1636 0.4245 0.6946 -0.5808
8.3783 -4.4045 -1.7841 -0.8489 0.4047 0.3399
